data_2312358
loop_
_publ_author_name
'Kitahara, Koichi'
'Takakura, Hiroyuki'
'Iwasaki, Yutaka'
'Kimura, Kaoru'

_publ_section_title
;
 Crystal structures of five compounds in the aluminium-ruthenium-silicon
 system.
;
_journal_coeditor_code WM5690
_journal_issue 'Pt 10'
_journal_name_full 'Acta crystallographica. Section E, Crystallographic communications'
_journal_page_first 946
_journal_page_last 951
_journal_paper_doi 10.1107/S2056989023008393
_journal_volume 79
_journal_year 2023
_chemical_formula_iupac '\\sim Ru16 (Al0.78 Si0.22)47'
_chemical_formula_moiety 'Al36.29 Ru16.10 Si10.46'
_chemical_formula_sum 'Al36.29 Ru16.1 Si10.46'
_chemical_formula_weight 2900.59
_chemical_name_systematic
;
Hexatriacontaaluminium hexadecaruthenium decasilicon
;
_space_group_crystal_system orthorhombic
_space_group_IT_number 63
_space_group_name_Hall '-C 2c 2'
_space_group_name_H-M_alt 'C m c m'
_atom_sites_solution_primary dual
_atom_sites_solution_secondary difmap
_audit_creation_method SHELXL-2019/3
_cell_angle_alpha 90
_cell_angle_beta 90
_cell_angle_gamma 90
_cell_formula_units_Z 4
_cell_length_a 7.6217(2)
_cell_length_b 23.4434(6)
_cell_length_c 20.6877(6)
_cell_measurement_reflns_used 5906
_cell_measurement_temperature 300.7(2)
_cell_measurement_theta_max 30.8000
_cell_measurement_theta_min 2.6140
_cell_volume 3696.45(17)
_computing_cell_refinement
;
CrysAlis PRO (Matsumoto <i>et al.</i>, 2021)
;
_computing_data_collection
;
CrysAlis PRO (Matsumoto <i>et al.</i>, 2021)
;
_computing_data_reduction
;
CrysAlis PRO (Matsumoto <i>et al.</i>, 2021)
;
_computing_molecular_graphics
;
<i>VESTA</i> (Momma & Izumi, 2011)
;
_computing_publication_material
;
publCIF (Westrip, 2010)
;
_computing_structure_refinement
;
SHELXL (Sheldrick, 2015b)
;
_computing_structure_solution
;
<i>SHELXT</i> (Sheldrick, 2015a)
;
_diffrn_ambient_temperature 300.7(2)
_diffrn_detector 'Hybrid Pixel Array Detector'
_diffrn_detector_area_resol_mean 10.0000
_diffrn_measured_fraction_theta_full 1.000
_diffrn_measured_fraction_theta_max 0.835
_diffrn_measurement_device 'four-circle diffractometer'
_diffrn_measurement_device_type 'XtaLAB Synergy R, HyPix'
_diffrn_measurement_method '\w scans'
_diffrn_radiation_monochromator mirror
_diffrn_radiation_probe x-ray
_diffrn_radiation_type 'Mo K\a'
_diffrn_radiation_wavelength 0.71073
_diffrn_reflns_av_R_equivalents 0.0198
_diffrn_reflns_av_unetI/netI 0.0158
_diffrn_reflns_limit_h_max 7
_diffrn_reflns_limit_h_min -9
_diffrn_reflns_limit_k_max 33
_diffrn_reflns_limit_k_min -32
_diffrn_reflns_limit_l_max 27
_diffrn_reflns_limit_l_min -22
_diffrn_reflns_number 11822
_diffrn_reflns_theta_full 25.242
_diffrn_reflns_theta_max 30.688
_diffrn_reflns_theta_min 1.737
_diffrn_source 'micro-focus sealed X-ray tube'
_exptl_absorpt_coefficient_mu 7.594
_exptl_absorpt_correction_T_max 0.924
_exptl_absorpt_correction_T_min 0.824
_exptl_absorpt_correction_type gaussian
_exptl_absorpt_process_details
;
(CrysAlisPro; Matsumoto <i>et al.</i>, 2021)
;
_exptl_crystal_colour 'metallic light colourless'
_exptl_crystal_density_diffrn 5.212
_exptl_crystal_density_method 'not measured'
_exptl_crystal_description prism
_exptl_crystal_F_000 5237.80
_exptl_crystal_size_max 0.035
_exptl_crystal_size_mid 0.022
_exptl_crystal_size_min 0.015
_refine_diff_density_max 0.644
_refine_diff_density_min -0.690
_refine_ls_extinction_coef 0.000036(4)
_refine_ls_extinction_expression Fc^*^=kFc[1+0.001xFc^2^\l^3^/sin(2\q)]^-1/4^
_refine_ls_extinction_method
;
SHELXL-2019/3 (Sheldrick, 2015b)
;
_refine_ls_goodness_of_fit_ref 1.042
_refine_ls_hydrogen_treatment undef
_refine_ls_matrix_type full
_refine_ls_number_parameters 218
_refine_ls_number_reflns 2616
_refine_ls_number_restraints 5
_refine_ls_restrained_S_all 1.042
_refine_ls_R_factor_all 0.0215
_refine_ls_R_factor_gt 0.0152
_refine_ls_shift/su_max 0.002
_refine_ls_shift/su_mean 0.000
_refine_ls_structure_factor_coef Fsqd
_refine_ls_weighting_details 'w=1/[\s^2^(Fo^2^)+(0.0150P)^2^+1.7856P] where P=(Fo^2^+2Fc^2^)/3'
_refine_ls_weighting_scheme calc
_refine_ls_wR_factor_gt 0.0300
_refine_ls_wR_factor_ref 0.0316
_reflns_number_gt 2280
_reflns_number_total 2616
_reflns_threshold_expression 'I > 2\s(I)'
_cod_data_source_file wm5690sup1.cif
_cod_data_source_block I
_cod_original_cell_volume 3696.46(19)
_cod_original_formula_sum 'Al36.29 Ru16.10 Si10.46'
_cod_database_code 2312358
_shelx_space_group_comment
;
The symmetry employed for this shelxl refinement is uniquely defined
by the following loop, which should always be used as a source of
symmetry information in preference to the above space-group names.
They are only intended as comments.
;

loop_
_space_group_symop_operation_xyz
'x, y, z'
'-x, -y, z+1/2'
'-x, y, -z+1/2'
'x, -y, -z'
'x+1/2, y+1/2, z'
'-x+1/2, -y+1/2, z+1/2'
'-x+1/2, y+1/2, -z+1/2'
'x+1/2, -y+1/2, -z'
'-x, -y, -z'
'x, y, -z-1/2'
'x, -y, z-1/2'
'-x, y, z'
'-x+1/2, -y+1/2, -z'
'x+1/2, y+1/2, -z-1/2'
'x+1/2, -y+1/2, z-1/2'
'-x+1/2, y+1/2, z'

loop_
_atom_site_type_symbol
_atom_site_label
_atom_site_fract_x
_atom_site_fract_y
_atom_site_fract_z
_atom_site_U_iso_or_equiv
_atom_site_adp_type
_atom_site_calc_flag
_atom_site_occupancy
_atom_site_disorder_assembly
_atom_site_disorder_group
Ru Ru1 0.000000 0.35437(2) 0.250000 0.00702(8) Uani d 1 . .
Ru Ru2 0.000000 0.19071(2) 0.14245(2) 0.00523(6) Uani d 1 . .
Ru Ru3 0.000000 0.08703(2) 0.67676(2) 0.00497(6) Uani d 1 . .
Ru Ru4 0.000000 0.46501(2) 0.06755(2) 0.00580(6) Uani d 1 . .
Ru Ru5 0.000000 0.08260(2) 0.06182(2) 0.00605(6) Uani d 1 . .
Si Si6 0.000000 0.63703(3) 0.09750(4) 0.0067(3) Uani d 0.9481(19) . .
Ru Ru6 0.000000 0.63703(3) 0.09750(4) 0.0067(3) Uani d 0.0519(19) . .
Ru Ru7A 0.2872(5) 0.05250(15) 0.250000 0.0071(3) Uani d 0.87(3) . .
Ru Ru7B 0.308(2) 0.0461(8) 0.250000 0.0123(19) Uiso d 0.13(3) . .
Ru Ru8 0.4748(2) 0.24633(2) 0.250000 0.0057(4) Uani d 0.5 . .
Ru Ru9 0.20167(2) 0.28208(2) 0.06561(2) 0.00560(5) Uani d 1 . .
Si Si10 0.000000 0.00419(5) 0.250000 0.0088(6) Uani d 0.73(12) . .
Al Al10 0.000000 0.00419(5) 0.250000 0.0088(6) Uani d 0.27(12) . .
Al Al11 0.000000 0.63795(6) 0.250000 0.0132(3) Uani d 1 . .
Al Al12A 0.000000 0.12915(10) 0.250000 0.0126(9) Uani d 0.856(12) . .
Al Al12B 0.079(3) 0.1477(10) 0.250000 0.020(5) Uiso d 0.072(6) . .
Si Si13 0.000000 0.29501(3) 0.15414(4) 0.00569(17) Uani d 1 . .
Al Al14 0.000000 0.36199(4) 0.03013(4) 0.0068(4) Uani d 0.59(8) . .
Si Si14 0.000000 0.36199(4) 0.03013(4) 0.0068(4) Uani d 0.41(8) . .
Al Al15 0.000000 0.25809(4) 0.53285(5) 0.00662(19) Uani d 1 . .
Al Al16 0.000000 0.52766(5) 0.16337(5) 0.0189(2) Uani d 1 . .
Al Al17A 0.000000 0.19089(7) 0.63750(11) 0.0091(5) Uani d 0.908(9) . .
Si Si17B 0.000000 0.1757(7) 0.6124(11) 0.012(4) Uiso d 0.092(9) . .
Al Al18 0.32754(14) 0.33805(4) 0.250000 0.0126(5) Uani d 0.52(9) . .
Si Si18 0.32754(14) 0.33805(4) 0.250000 0.0126(5) Uani d 0.48(9) . .
Al Al19 0.20942(15) 0.44221(4) 0.250000 0.0133(2) Uani d 1 . .
Al Al20 0.1113(3) 0.23957(8) 0.250000 0.0096(4) Uani d 0.5 . .
Al Al21 0.20919(10) 0.10789(3) 0.15319(3) 0.0089(3) Uani d 0.63(5) . .
Si Si21 0.20919(10) 0.10789(3) 0.15319(3) 0.0089(3) Uani d 0.37(5) . .
Al Al22 0.18810(10) 0.17255(3) 0.03759(4) 0.0119(3) Uani d 0.81(6) . .
Si Si22 0.18810(10) 0.17255(3) 0.03759(4) 0.0119(3) Uani d 0.19(6) . .
Al Al23 0.31517(10) 0.05413(3) 0.03152(3) 0.00897(14) Uani d 1 . .
Al Al24 0.31724(10) 0.49470(3) 0.13170(4) 0.01044(15) Uani d 1 . .
Al Al25 0.18885(12) 0.38526(3) 0.13490(4) 0.0223(2) Uani d 1 . .
Al Al26A 0.3202(4) 0.21649(10) 0.1531(2) 0.0070(7) Uani d 0.593(13) . .
Si Si26B 0.2898(5) 0.22406(13) 0.1730(3) 0.0125(7) Uiso d 0.407(13) . .
Al Al27 0.000000 0.000000 0.000000 0.0161(6) Uani d 0.853(7) . .
Al Al28A 0.0495(3) 0.10981(8) 0.55507(9) 0.0328(10) Uani d 0.445(3) . .
Al Al28B 0.000000 0.0716(12) 0.5512(8) 0.008(6) Uiso d 0.064(7) . .
Al Al28C 0.000000 0.0454(15) 0.5436(12) 0.011(9) Uiso d 0.046(7) . .

loop_
_atom_site_aniso_label
_atom_site_aniso_U_11
_atom_site_aniso_U_22
_atom_site_aniso_U_33
_atom_site_aniso_U_12
_atom_site_aniso_U_13
_atom_site_aniso_U_23
Ru1 0.0119(2) 0.00458(16) 0.00454(16) 0.000 0.000 0.000
Ru2 0.00655(14) 0.00520(11) 0.00395(12) 0.000 0.000 -0.00041(8)
Ru3 0.00556(14) 0.00514(11) 0.00421(12) 0.000 0.000 0.00000(9)
Ru4 0.00580(13) 0.00635(11) 0.00525(12) 0.000 0.000 0.00106(9)
Ru5 0.00665(14) 0.00574(11) 0.00577(12) 0.000 0.000 -0.00051(9)
Si6 0.0058(5) 0.0074(4) 0.0068(4) 0.000 0.000 0.0002(3)
Ru6 0.0058(5) 0.0074(4) 0.0068(4) 0.000 0.000 0.0002(3)
Ru7A 0.0063(5) 0.0058(5) 0.0090(3) -0.0001(3) 0.000 0.000
Ru8 0.0052(11) 0.00544(18) 0.00647(19) 0.0004(2) 0.000 0.000
Ru9 0.00554(10) 0.00702(8) 0.00425(9) 0.00082(6) 0.00052(7) 0.00001(6)
Si10 0.0060(9) 0.0114(8) 0.0092(8) 0.000 0.000 0.000
Al10 0.0060(9) 0.0114(8) 0.0092(8) 0.000 0.000 0.000
Al11 0.0105(8) 0.0060(6) 0.0230(8) 0.000 0.000 0.000
Al12A 0.0192(17) 0.0135(11) 0.0053(9) 0.000 0.000 0.000
Si13 0.0069(5) 0.0054(4) 0.0047(4) 0.000 0.000 -0.0008(3)
Al14 0.0073(6) 0.0053(6) 0.0080(6) 0.000 0.000 -0.0001(3)
Si14 0.0073(6) 0.0053(6) 0.0080(6) 0.000 0.000 -0.0001(3)
Al15 0.0045(5) 0.0090(4) 0.0064(4) 0.000 0.000 0.0019(3)
Al16 0.0037(6) 0.0390(7) 0.0140(5) 0.000 0.000 -0.0183(5)
Al17A 0.0124(7) 0.0060(7) 0.0090(10) 0.000 0.000 0.0011(6)
Al18 0.0091(7) 0.0167(6) 0.0120(6) 0.0067(4) 0.000 0.000
Si18 0.0091(7) 0.0167(6) 0.0120(6) 0.0067(4) 0.000 0.000
Al19 0.0138(6) 0.0084(5) 0.0178(5) -0.0024(4) 0.000 0.000
Al20 0.0142(12) 0.0092(9) 0.0055(9) 0.0019(7) 0.000 0.000
Al21 0.0103(5) 0.0068(4) 0.0095(4) 0.0021(2) -0.0039(3) -0.0005(2)
Si21 0.0103(5) 0.0068(4) 0.0095(4) 0.0021(2) -0.0039(3) -0.0005(2)
Al22 0.0112(5) 0.0097(4) 0.0148(5) 0.0015(3) 0.0059(3) 0.0041(3)
Si22 0.0112(5) 0.0097(4) 0.0148(5) 0.0015(3) 0.0059(3) 0.0041(3)
Al23 0.0091(4) 0.0088(3) 0.0090(3) 0.0011(2) 0.0030(3) 0.0015(2)
Al24 0.0091(4) 0.0099(3) 0.0123(3) 0.0018(3) -0.0013(3) 0.0042(3)
Al25 0.0262(5) 0.0121(4) 0.0285(5) -0.0080(3) -0.0213(4) 0.0051(3)
Al26A 0.0040(9) 0.0086(7) 0.0084(13) -0.0013(5) -0.0024(8) 0.0017(7)
Al27 0.0105(11) 0.0136(10) 0.0243(11) 0.000 0.000 -0.0147(7)
Al28A 0.069(3) 0.0227(11) 0.0063(8) 0.0029(9) 0.0017(9) -0.0007(6)

loop_
_atom_type_symbol
_atom_type_description
_atom_type_scat_dispersion_real
_atom_type_scat_dispersion_imag
_atom_type_scat_source
Al Al 0.0645 0.0514 'International Tables Vol C Tables 4.2.6.8 and 6.1.1.4'
Ru Ru -1.2594 0.8363 'International Tables Vol C Tables 4.2.6.8 and 6.1.1.4'
Si Si 0.0817 0.0704 'International Tables Vol C Tables 4.2.6.8 and 6.1.1.4'

loop_
_geom_angle_atom_site_label_1
_geom_angle_atom_site_label_2
_geom_angle_atom_site_label_3
_geom_angle_site_symmetry_1
_geom_angle_site_symmetry_3
_geom_angle
_geom_angle_publ_flag
Si13 Ru1 Si13 . 10_556 109.88(4) ?
Si13 Ru1 Si18 . . 85.009(14) ?
Si13 Ru1 Si18 10_556 . 85.008(14) ?
Si13 Ru1 Al18 . 3 85.008(14) ?
Si13 Ru1 Al18 10_556 3 85.008(14) ?
Si18 Ru1 Al18 . 3 162.57(5) ?
Si13 Ru1 Al19 . . 117.000(18) ?
Si13 Ru1 Al19 10_556 . 117.001(18) ?
Si18 Ru1 Al19 . . 60.93(3) ?
Al18 Ru1 Al19 3 . 136.49(4) ?
Si13 Ru1 Al19 . 3 117.000(18) ?
Si13 Ru1 Al19 10_556 3 117.001(18) ?
Si18 Ru1 Al19 . 3 136.49(4) ?
Al18 Ru1 Al19 3 3 60.93(3) ?
Al19 Ru1 Al19 . 3 75.56(5) ?
Si13 Ru1 Al20 . 3 56.78(2) ?
Si13 Ru1 Al20 10_556 3 56.78(2) ?
Si18 Ru1 Al20 . 3 98.78(5) ?
Al18 Ru1 Al20 3 3 63.79(5) ?
Al19 Ru1 Al20 . 3 159.71(5) ?
Al19 Ru1 Al20 3 3 124.73(5) ?
Si13 Ru1 Al20 . . 56.78(2) ?
Si13 Ru1 Al20 10_556 . 56.78(2) ?
Si18 Ru1 Al20 . . 63.80(5) ?
Al18 Ru1 Al20 3 . 98.78(5) ?
Al19 Ru1 Al20 . . 124.73(5) ?
Al19 Ru1 Al20 3 . 159.71(5) ?
Al20 Ru1 Al20 3 . 34.98(9) ?
Si13 Ru1 Al25 . . 57.77(2) ?
Si13 Ru1 Al25 10_556 . 145.35(2) ?
Si18 Ru1 Al25 . . 62.825(19) ?
Al18 Ru1 Al25 3 . 122.209(17) ?
Al19 Ru1 Al25 . . 59.618(17) ?
Al19 Ru1 Al25 3 . 96.18(2) ?
Al20 Ru1 Al25 3 . 113.00(3) ?
Al20 Ru1 Al25 . . 95.15(3) ?
Si13 Ru1 Al25 . 10_556 145.35(2) ?
Si13 Ru1 Al25 10_556 10_556 57.78(2) ?
Si18 Ru1 Al25 . 10_556 62.825(19) ?
Al18 Ru1 Al25 3 10_556 122.210(17) ?
Al19 Ru1 Al25 . 10_556 59.616(17) ?
Al19 Ru1 Al25 3 10_556 96.18(2) ?
Al20 Ru1 Al25 3 10_556 113.00(3) ?
Al20 Ru1 Al25 . 10_556 95.15(3) ?
Al25 Ru1 Al25 . 10_556 111.83(3) ?
Si13 Ru1 Al25 . 12 57.77(2) ?
Si13 Ru1 Al25 10_556 12 145.35(2) ?
Si18 Ru1 Al25 . 12 122.210(17) ?
Al18 Ru1 Al25 3 12 62.825(19) ?
Al19 Ru1 Al25 . 12 96.18(2) ?
Al19 Ru1 Al25 3 12 59.616(17) ?
Al20 Ru1 Al25 3 12 95.15(3) ?
Al20 Ru1 Al25 . 12 113.00(3) ?
Al25 Ru1 Al25 . 12 60.08(3) ?
Al25 Ru1 Al25 10_556 12 150.82(3) ?
Si26B Ru2 Si26B . 12 131.1(3) ?
Si26B Ru2 Si13 . . 69.75(9) ?
Si26B Ru2 Si13 12 . 69.75(9) ?
Si26B Ru2 Al12B . . 71.4(7) ?
Si26B Ru2 Al12B 12 . 96.7(5) ?
Si13 Ru2 Al12B . . 108.2(5) ?
Si26B Ru2 Al12B . 3 96.7(5) ?
Si26B Ru2 Al12B 12 3 71.4(7) ?
Si13 Ru2 Al12B . 3 108.2(5) ?
Al12B Ru2 Al12B . 3 27.6(12) ?
Si26B Ru2 Al21 . 12 143.17(6) ?
Si26B Ru2 Al21 12 12 69.49(9) ?
Si13 Ru2 Al21 . 12 139.236(17) ?
Al12B Ru2 Al21 . 12 76.4(6) ?
Al12B Ru2 Al21 3 12 57.5(4) ?
Si26B Ru2 Al21 . . 69.49(9) ?
Si26B Ru2 Al21 12 . 143.17(6) ?
Si13 Ru2 Al21 . . 139.237(17) ?
Al12B Ru2 Al21 . . 57.5(4) ?
Al12B Ru2 Al21 3 . 76.4(6) ?
Al21 Ru2 Al21 12 . 78.42(3) ?
Si26B Ru2 Al26A . 12 141.3(2) ?
Si26B Ru2 Al26A 12 12 11.46(6) ?
Si13 Ru2 Al26A . 12 75.71(7) ?
Al12B Ru2 Al26A . 12 104.4(5) ?
Al12B Ru2 Al26A 3 12 77.8(6) ?
Al21 Ru2 Al26A 12 12 64.24(6) ?
Al21 Ru2 Al26A . 12 141.99(5) ?
Si26B Ru2 Al26A . . 11.46(6) ?
Si26B Ru2 Al26A 12 . 141.3(2) ?
Si13 Ru2 Al26A . . 75.70(7) ?
Al12B Ru2 Al26A . . 77.8(6) ?
Al12B Ru2 Al26A 3 . 104.4(5) ?
Al21 Ru2 Al26A 12 . 141.99(4) ?
Al21 Ru2 Al26A . . 64.24(6) ?
Al26A Ru2 Al26A 12 . 150.45(19) ?
Si26B Ru2 Al22 . . 76.76(16) ?
Si26B Ru2 Al22 12 . 139.60(14) ?
Si13 Ru2 Al22 . . 103.99(2) ?
Al12B Ru2 Al22 . . 122.3(4) ?
Al12B Ru2 Al22 3 . 142.5(6) ?
Al21 Ru2 Al22 12 . 106.99(2) ?
Al21 Ru2 Al22 . . 66.69(2) ?
Al26A Ru2 Al22 12 . 129.56(11) ?
Al26A Ru2 Al22 . . 65.46(12) ?
Si17B Ru3 Al24 . 15_456 115.9(5) ?
Si17B Ru3 Al24 . 6 115.9(5) ?
Al24 Ru3 Al24 15_456 6 66.35(3) ?
Si17B Ru3 Al17A . . 14.2(6) ?
Al24 Ru3 Al17A 15_456 . 126.73(5) ?
Al24 Ru3 Al17A 6 . 126.73(5) ?
Si17B Ru3 Al28A . 12 46.0(6) ?
Al24 Ru3 Al28A 15_456 12 73.78(5) ?
Al24 Ru3 Al28A 6 12 83.07(5) ?
Al17A Ru3 Al28A . 12 59.93(7) ?
Si17B Ru3 Al28A . . 46.0(6) ?
Al24 Ru3 Al28A 15_456 . 83.07(5) ?
Al24 Ru3 Al28A 6 . 73.78(5) ?
Al17A Ru3 Al28A . . 59.93(7) ?
Al28A Ru3 Al28A 12 . 16.68(11) ?
Si17B Ru3 Al25 . 15_456 67.11(10) ?
Al24 Ru3 Al25 15_456 15_456 64.41(2) ?
Al24 Ru3 Al25 6 15_456 124.31(3) ?
Al17A Ru3 Al25 . 15_456 70.03(2) ?
Al28A Ru3 Al25 12 15_456 59.69(6) ?
Al28A Ru3 Al25 . 15_456 76.07(6) ?
Si17B Ru3 Al25 . 6 67.11(10) ?
Al24 Ru3 Al25 15_456 6 124.31(3) ?
Al24 Ru3 Al25 6 6 64.41(2) ?
Al17A Ru3 Al25 . 6 70.03(2) ?
Al28A Ru3 Al25 12 6 76.07(6) ?
Al28A Ru3 Al25 . 6 59.69(6) ?
Al25 Ru3 Al25 15_456 6 130.93(4) ?
Si17B Ru3 Si10 . 9_556 177.3(6) ?
Al24 Ru3 Si10 15_456 9_556 66.27(2) ?
Al24 Ru3 Si10 6 9_556 66.27(2) ?
Al17A Ru3 Si10 . 9_556 163.13(6) ?
Al28A Ru3 Si10 12 9_556 136.65(5) ?
Al28A Ru3 Si10 . 9_556 136.64(5) ?
Al25 Ru3 Si10 15_456 9_556 113.29(2) ?
Al25 Ru3 Si10 6 9_556 113.29(2) ?
Si17B Ru3 Al28B . . 65.3(8) ?
Al24 Ru3 Al28B 15_456 . 62.2(5) ?
Al24 Ru3 Al28B 6 . 62.2(5) ?
Al17A Ru3 Al28B . . 79.5(6) ?
Al28A Ru3 Al28B 12 . 21.5(5) ?
Al28A Ru3 Al28B . . 21.5(5) ?
Al25 Ru3 Al28B 15_456 . 72.86(18) ?
Al25 Ru3 Al28B 6 . 72.86(18) ?
Si10 Ru3 Al28B 9_556 . 117.4(6) ?
Si17B Ru3 Al18 . 13_556 75.6(5) ?
Al24 Ru3 Al18 15_456 13_556 166.84(2) ?
Al24 Ru3 Al18 6 13_556 115.73(3) ?
Al17A Ru3 Al18 . 13_556 63.57(5) ?
Al28A Ru3 Al18 12 13_556 119.09(5) ?
Al28A Ru3 Al18 . 13_556 110.08(5) ?
Al25 Ru3 Al18 15_456 13_556 118.23(3) ?
Al25 Ru3 Al18 6 13_556 64.92(3) ?
Si10 Ru3 Al18 9_556 13_556 102.06(2) ?
Al28B Ru3 Al18 . 13_556 130.8(4) ?
Si17B Ru3 Al18 . 15_456 75.6(5) ?
Al24 Ru3 Al18 15_456 15_456 115.73(3) ?
Al24 Ru3 Al18 6 15_456 166.84(2) ?
Al17A Ru3 Al18 . 15_456 63.57(5) ?
Al28A Ru3 Al18 12 15_456 110.07(5) ?
Al28A Ru3 Al18 . 15_456 119.09(5) ?
Al25 Ru3 Al18 15_456 15_456 64.92(3) ?
Al25 Ru3 Al18 6 15_456 118.23(3) ?
Si10 Ru3 Al18 9_556 15_456 102.06(2) ?
Al28B Ru3 Al18 . 15_456 130.8(4) ?
Al18 Ru3 Al18 13_556 15_456 59.08(4) ?
Al16 Ru4 Al23 . 8_455 139.23(2) ?
Al16 Ru4 Al23 . 13 139.23(2) ?
Al23 Ru4 Al23 8_455 13 67.76(3) ?
Al16 Ru4 Al14 . . 144.31(4) ?
Al23 Ru4 Al14 8_455 . 65.38(2) ?
Al23 Ru4 Al14 13 . 65.38(2) ?
Al16 Ru4 Al23 . 16 75.80(3) ?
Al23 Ru4 Al23 8_455 16 102.12(2) ?
Al23 Ru4 Al23 13 16 67.19(3) ?
Al14 Ru4 Al23 . 16 132.11(2) ?
Al16 Ru4 Al23 . 5_455 75.80(3) ?
Al23 Ru4 Al23 8_455 5_455 67.19(3) ?
Al23 Ru4 Al23 13 5_455 102.12(2) ?
Al14 Ru4 Al23 . 5_455 132.11(2) ?
Al23 Ru4 Al23 16 5_455 64.83(3) ?
Al16 Ru4 Al25 . 12 89.86(3) ?
Al23 Ru4 Al25 8_455 12 89.91(3) ?
Al23 Ru4 Al25 13 12 125.74(2) ?
Al14 Ru4 Al25 . 12 60.36(2) ?
Al23 Ru4 Al25 16 12 165.54(3) ?
Al23 Ru4 Al25 5_455 12 113.90(2) ?
Al16 Ru4 Al25 . . 89.86(3) ?
Al23 Ru4 Al25 8_455 . 125.74(2) ?
Al23 Ru4 Al25 13 . 89.91(3) ?
Al14 Ru4 Al25 . . 60.36(2) ?
Al23 Ru4 Al25 16 . 113.90(2) ?
Al23 Ru4 Al25 5_455 . 165.54(3) ?
Al25 Ru4 Al25 12 . 63.37(4) ?
Al16 Ru4 Al24 . . 58.633(16) ?
Al23 Ru4 Al24 8_455 . 153.59(2) ?
Al23 Ru4 Al24 13 . 87.02(2) ?
Al14 Ru4 Al24 . . 112.050(17) ?
Al23 Ru4 Al24 16 . 58.81(2) ?
Al23 Ru4 Al24 5_455 . 113.17(2) ?
Al25 Ru4 Al24 12 . 112.10(3) ?
Al25 Ru4 Al24 . . 58.89(2) ?
Al16 Ru4 Al24 . 12 58.634(16) ?
Al23 Ru4 Al24 8_455 12 87.02(2) ?
Al23 Ru4 Al24 13 12 153.59(2) ?
Al14 Ru4 Al24 . 12 112.049(17) ?
Al23 Ru4 Al24 16 12 113.17(2) ?
Al23 Ru4 Al24 5_455 12 58.81(2) ?
Al25 Ru4 Al24 12 12 58.88(2) ?
Al25 Ru4 Al24 . 12 112.10(3) ?
Al24 Ru4 Al24 . 12 116.42(3) ?
Al27 Ru5 Al28C . 10_556 34.8(9) ?
Al27 Ru5 Al28B . 10_556 50.3(7) ?
Al28C Ru5 Al28B 10_556 10_556 15.5(6) ?
Al27 Ru5 Al28A . 3 71.55(4) ?
Al28C Ru5 Al28A 10_556 3 37.4(9) ?
Al28B Ru5 Al28A 10_556 3 22.7(6) ?
Al27 Ru5 Al28A . 10_556 71.55(4) ?
Al28C Ru5 Al28A 10_556 10_556 37.4(9) ?
Al28B Ru5 Al28A 10_556 10_556 22.7(6) ?
Al28A Ru5 Al28A 3 10_556 17.15(11) ?
Al27 Ru5 Al21 . . 127.171(16) ?
Al28C Ru5 Al21 10_556 . 140.96(9) ?
Al28B Ru5 Al21 10_556 . 139.85(16) ?
Al28A Ru5 Al21 3 . 138.19(5) ?
Al28A Ru5 Al21 10_556 . 123.94(6) ?
Al27 Ru5 Al21 . 12 127.172(16) ?
Al28C Ru5 Al21 10_556 12 140.96(9) ?
Al28B Ru5 Al21 10_556 12 139.85(16) ?
Al28A Ru5 Al21 3 12 123.94(6) ?
Al28A Ru5 Al21 10_556 12 138.19(5) ?
Al21 Ru5 Al21 . 12 77.66(3) ?
Al27 Ru5 Al23 . 12 69.449(16) ?
Al28C Ru5 Al23 10_556 12 71.17(14) ?
Al28B Ru5 Al23 10_556 12 74.28(16) ?
Al28A Ru5 Al23 3 12 72.12(6) ?
Al28A Ru5 Al23 10_556 12 88.37(6) ?
Al21 Ru5 Al23 . 12 145.86(2) ?
Al21 Ru5 Al23 12 12 69.88(2) ?
Al27 Ru5 Al23 . . 69.449(16) ?
Al28C Ru5 Al23 10_556 . 71.17(14) ?
Al28B Ru5 Al23 10_556 . 74.28(16) ?
Al28A Ru5 Al23 3 . 88.38(6) ?
Al28A Ru5 Al23 10_556 . 72.12(6) ?
Al21 Ru5 Al23 . . 69.88(2) ?
Al21 Ru5 Al23 12 . 145.86(2) ?
Al23 Ru5 Al23 12 . 138.27(3) ?
Al27 Ru5 Al22 . . 124.802(18) ?
Al28C Ru5 Al22 10_556 . 97.0(7) ?
Al28B Ru5 Al22 10_556 . 84.1(6) ?
Al28A Ru5 Al22 3 . 72.13(5) ?
Al28A Ru5 Al22 10_556 . 61.87(5) ?
Al21 Ru5 Al22 . . 66.94(2) ?
Al21 Ru5 Al22 12 . 107.46(2) ?
Al23 Ru5 Al22 12 . 132.77(2) ?
Al23 Ru5 Al22 . . 69.40(2) ?
Al26A Si6 Al26A 16 5_455 64.09(6) ?
Al26A Si6 Al21 16 16 62.48(5) ?
Al26A Si6 Al21 5_455 16 116.49(5) ?
Al26A Si6 Al21 16 5_455 116.49(5) ?
Al26A Si6 Al21 5_455 5_455 62.48(5) ?
Al21 Si6 Al21 16 5_455 117.71(4) ?
Al26A Si6 Al14 16 9_565 116.06(7) ?
Al26A Si6 Al14 5_455 9_565 116.06(7) ?
Al21 Si6 Al14 16 9_565 116.56(2) ?
Al21 Si6 Al14 5_455 9_565 116.56(2) ?
Al26A Si6 Al23 16 5_455 176.81(7) ?
Al26A Si6 Al23 5_455 5_455 117.20(3) ?
Al21 Si6 Al23 16 5_455 118.09(3) ?
Al21 Si6 Al23 5_455 5_455 66.27(2) ?
Al14 Si6 Al23 9_565 5_455 60.78(3) ?
Al26A Si6 Al23 16 16 117.20(3) ?
Al26A Si6 Al23 5_455 16 176.81(7) ?
Al21 Si6 Al23 16 16 66.27(2) ?
Al21 Si6 Al23 5_455 16 118.09(3) ?
Al14 Si6 Al23 9_565 16 60.78(3) ?
Al23 Si6 Al23 5_455 16 61.35(3) ?
Al26A Si6 Al15 16 2_564 65.13(7) ?
Al26A Si6 Al15 5_455 2_564 65.13(7) ?
Al21 Si6 Al15 16 2_564 116.38(2) ?
Al21 Si6 Al15 5_455 2_564 116.38(2) ?
Al14 Si6 Al15 9_565 2_564 60.96(3) ?
Al23 Si6 Al15 5_455 2_564 112.46(3) ?
Al23 Si6 Al15 16 2_564 112.46(3) ?
Al26A Si6 Al22 16 5_455 115.60(5) ?
Al26A Si6 Al22 5_455 5_455 62.20(5) ?
Al21 Si6 Al22 16 5_455 178.04(4) ?
Al21 Si6 Al22 5_455 5_455 63.25(2) ?
Al14 Si6 Al22 9_565 5_455 63.63(2) ?
Al23 Si6 Al22 5_455 5_455 63.80(2) ?
Al23 Si6 Al22 16 5_455 114.99(3) ?
Al15 Si6 Al22 2_564 5_455 61.86(2) ?
Al26A Si6 Al22 16 16 62.20(5) ?
Al26A Si6 Al22 5_455 16 115.60(5) ?
Al21 Si6 Al22 16 16 63.25(2) ?
Al21 Si6 Al22 5_455 16 178.04(4) ?
Al14 Si6 Al22 9_565 16 63.63(2) ?
Al23 Si6 Al22 5_455 16 114.99(3) ?
Al23 Si6 Al22 16 16 63.80(2) ?
Al15 Si6 Al22 2_564 16 61.86(2) ?
Al22 Si6 Al22 5_455 16 115.73(4) ?
Al26A Si6 Al16 16 . 115.32(7) ?
Al26A Si6 Al16 5_455 . 115.32(7) ?
Al21 Si6 Al16 16 . 63.79(2) ?
Al21 Si6 Al16 5_455 . 63.79(2) ?
Al14 Si6 Al16 9_565 . 118.49(4) ?
Al23 Si6 Al16 5_455 . 67.08(3) ?
Al23 Si6 Al16 16 . 67.08(3) ?
Al15 Si6 Al16 2_564 . 179.45(4) ?
Al22 Si6 Al16 5_455 . 117.98(2) ?
Al22 Si6 Al16 16 . 117.98(2) ?
Al21 Ru7A Al21 . 10_556 109.01(17) ?
Al21 Ru7A Si10 . . 91.59(11) ?
Al21 Ru7A Si10 10_556 . 91.59(11) ?
Al21 Ru7A Al16 . 14_546 150.26(7) ?
Al21 Ru7A Al16 10_556 14_546 72.21(3) ?
Si10 Ru7A Al16 . 14_546 118.15(7) ?
Al21 Ru7A Al16 . 5_545 72.21(3) ?
Al21 Ru7A Al16 10_556 5_545 150.26(7) ?
Si10 Ru7A Al16 . 5_545 118.15(7) ?
Al16 Ru7A Al16 14_546 5_545 92.25(16) ?
Al21 Ru7A Al11 . 5_545 75.04(6) ?
Al21 Ru7A Al11 10_556 5_545 75.04(6) ?
Si10 Ru7A Al11 . 5_545 156.3(2) ?
Al16 Ru7A Al11 14_546 5_545 76.80(6) ?
Al16 Ru7A Al11 5_545 5_545 76.80(6) ?
Al21 Ru7A Al19 . 7_545 122.02(4) ?
Al21 Ru7A Al19 10_556 7_545 122.02(4) ?
Si10 Ru7A Al19 . 7_545 63.21(5) ?
Al16 Ru7A Al19 14_546 7_545 76.07(12) ?
Al16 Ru7A Al19 5_545 7_545 76.07(12) ?
Al11 Ru7A Al19 5_545 7_545 140.45(19) ?
Al21 Ru7A Al12B . . 55.23(12) ?
Al21 Ru7A Al12B 10_556 . 55.23(12) ?
Si10 Ru7A Al12B . . 81.9(6) ?
Al16 Ru7A Al12B 14_546 . 124.7(3) ?
Al16 Ru7A Al12B 5_545 . 124.7(3) ?
Al11 Ru7A Al12B 5_545 . 74.4(6) ?
Al19 Ru7A Al12B 7_545 . 145.1(6) ?
Al21 Ru7A Al12A . . 58.55(10) ?
Al21 Ru7A Al12A 10_556 . 58.55(10) ?
Si10 Ru7A Al12A . . 66.73(11) ?
Al16 Ru7A Al12A 14_546 . 130.76(9) ?
Al16 Ru7A Al12A 5_545 . 130.76(9) ?
Al11 Ru7A Al12A 5_545 . 89.61(12) ?
Al19 Ru7A Al12A 7_545 . 129.94(10) ?
Al12B Ru7A Al12A . . 15.2(6) ?
Al21 Ru7A Al24 . 16_545 59.64(3) ?
Al21 Ru7A Al24 10_556 16_545 149.86(17) ?
Si10 Ru7A Al24 . 16_545 62.79(3) ?
Al16 Ru7A Al24 14_546 16_545 132.53(18) ?
Al16 Ru7A Al24 5_545 16_545 57.51(4) ?
Al11 Ru7A Al24 5_545 16_545 122.30(3) ?
Al19 Ru7A Al24 7_545 16_545 62.41(5) ?
Al12B Ru7A Al24 . 16_545 102.7(3) ?
Al12A Ru7A Al24 . 16_545 94.82(10) ?
Al16 Ru7B Al16 14_546 5_545 99.1(8) ?
Al16 Ru7B Al19 14_546 7_545 81.4(6) ?
Al16 Ru7B Al19 5_545 7_545 81.4(6) ?
Al16 Ru7B Si10 14_546 . 120.2(3) ?
Al16 Ru7B Si10 5_545 . 120.2(3) ?
Al19 Ru7B Si10 7_545 . 64.2(3) ?
Al16 Ru7B Al21 14_546 . 150.9(5) ?
Al16 Ru7B Al21 5_545 . 72.18(11) ?
Al19 Ru7B Al21 7_545 . 123.0(2) ?
Si10 Ru7B Al21 . . 87.1(5) ?
Al16 Ru7B Al21 14_546 10_556 72.18(11) ?
Al16 Ru7B Al21 5_545 10_556 150.9(5) ?
Al19 Ru7B Al21 7_545 10_556 123.0(2) ?
Si10 Ru7B Al21 . 10_556 87.1(5) ?
Al21 Ru7B Al21 . 10_556 101.7(8) ?
Al16 Ru7B Al11 14_546 5_545 78.6(3) ?
Al16 Ru7B Al11 5_545 5_545 78.6(3) ?
Al19 Ru7B Al11 7_545 5_545 148.8(10) ?
Si10 Ru7B Al11 . 5_545 147.0(10) ?
Al21 Ru7B Al11 . 5_545 72.6(4) ?
Al21 Ru7B Al11 10_556 5_545 72.6(4) ?
Al16 Ru7B Al24 14_546 16_545 140.6(9) ?
Al16 Ru7B Al24 5_545 16_545 58.93(16) ?
Al19 Ru7B Al24 7_545 16_545 64.3(3) ?
Si10 Ru7B Al24 . 16_545 62.3(2) ?
Al21 Ru7B Al24 . 16_545 58.76(13) ?
Al21 Ru7B Al24 10_556 16_545 142.6(8) ?
Al11 Ru7B Al24 5_545 16_545 122.0(2) ?
Al16 Ru7B Al24 14_546 7_545 58.93(16) ?
Al16 Ru7B Al24 5_545 7_545 140.6(9) ?
Al19 Ru7B Al24 7_545 7_545 64.3(3) ?
Si10 Ru7B Al24 . 7_545 62.3(2) ?
Al21 Ru7B Al24 . 7_545 142.6(8) ?
Al21 Ru7B Al24 10_556 7_545 58.76(13) ?
Al11 Ru7B Al24 5_545 7_545 122.0(2) ?
Al24 Ru7B Al24 16_545 7_545 115.8(4) ?
Al16 Ru7B Ru7B 14_546 3_655 51.5(3) ?
Al16 Ru7B Ru7B 5_545 3_655 51.5(3) ?
Al19 Ru7B Ru7B 7_545 3_655 93.1(4) ?
Si10 Ru7B Ru7B . 3_655 157.3(5) ?
Al21 Ru7B Ru7B . 3_655 106.9(3) ?
Al21 Ru7B Ru7B 10_556 3_655 106.9(3) ?
Al11 Ru7B Ru7B 5_545 3_655 55.8(5) ?
Al24 Ru7B Ru7B 16_545 3_655 109.2(4) ?
Al24 Ru7B Ru7B 7_545 3_655 109.2(4) ?
Ru8 Ru8 Si26B 3_655 10_556 130.06(17) ?
Ru8 Ru8 Si26B 3_655 . 130.06(17) ?
Si26B Ru8 Si26B 10_556 . 93.3(3) ?
Ru8 Ru8 Si18 3_655 . 117.55(5) ?
Si26B Ru8 Si18 10_556 . 85.04(12) ?
Si26B Ru8 Si18 . . 85.03(12) ?
Ru8 Ru8 Al26A 3_655 . 119.05(12) ?
Si26B Ru8 Al26A 10_556 . 102.7(2) ?
Si26B Ru8 Al26A . . 11.05(8) ?
Si18 Ru8 Al26A . . 91.76(9) ?
Ru8 Ru8 Al26A 3_655 10_556 119.05(12) ?
Si26B Ru8 Al26A 10_556 10_556 11.05(8) ?
Si26B Ru8 Al26A . 10_556 102.7(2) ?
Si18 Ru8 Al26A . 10_556 91.76(9) ?
Al26A Ru8 Al26A . 10_556 111.25(18) ?
Ru8 Ru8 Si26B 3_655 3_655 43.07(15) ?
Si26B Ru8 Si26B 10_556 3_655 87.0(3) ?
Si26B Ru8 Si26B . 3_655 153.06(14) ?
Si18 Ru8 Si26B . 3_655 121.78(6) ?
Al26A Ru8 Si26B . 3_655 146.00(8) ?
Al26A Ru8 Si26B 10_556 3_655 76.0(3) ?
Ru8 Ru8 Si26B 3_655 12_655 43.07(15) ?
Si26B Ru8 Si26B 10_556 12_655 153.05(14) ?
Si26B Ru8 Si26B . 12_655 87.0(3) ?
Si18 Ru8 Si26B . 12_655 121.78(6) ?
Al26A Ru8 Si26B . 12_655 76.0(3) ?
Al26A Ru8 Si26B 10_556 12_655 146.00(8) ?
Si26B Ru8 Si26B 3_655 12_655 80.9(3) ?
Ru8 Ru8 Al11 3_655 5_545 85.69(4) ?
Si26B Ru8 Al11 10_556 5_545 79.09(8) ?
Si26B Ru8 Al11 . 5_545 79.10(8) ?
Si18 Ru8 Al11 . 5_545 156.75(8) ?
Al26A Ru8 Al11 . 5_545 75.48(5) ?
Al26A Ru8 Al11 10_556 5_545 75.48(5) ?
Si26B Ru8 Al11 3_655 5_545 74.51(7) ?
Si26B Ru8 Al11 12_655 5_545 74.51(7) ?
Ru8 Ru8 Al18 3_655 3_655 54.98(4) ?
Si26B Ru8 Al18 10_556 3_655 124.37(8) ?
Si26B Ru8 Al18 . 3_655 124.36(8) ?
Si18 Ru8 Al18 . 3_655 62.58(5) ?
Al26A Ru8 Al18 . 3_655 120.97(5) ?
Al26A Ru8 Al18 10_556 3_655 120.97(5) ?
Si26B Ru8 Al18 3_655 3_655 75.82(12) ?
Si26B Ru8 Al18 12_655 3_655 75.82(12) ?
Al11 Ru8 Al18 5_545 3_655 140.67(8) ?
Ru8 Ru8 Al26A 3_655 3_655 53.64(11) ?
Si26B Ru8 Al26A 10_556 3_655 76.4(3) ?
Si26B Ru8 Al26A . 3_655 150.61(9) ?
Si18 Ru8 Al26A . 3_655 120.64(4) ?
Al26A Ru8 Al26A . 3_655 147.02(8) ?
Al26A Ru8 Al26A 10_556 3_655 65.4(2) ?
Si26B Ru8 Al26A 3_655 3_655 10.60(7) ?
Si26B Ru8 Al26A 12_655 3_655 90.2(2) ?
Al11 Ru8 Al26A 5_545 3_655 71.98(4) ?
Al18 Ru8 Al26A 3_655 3_655 82.95(9) ?
Si13 Ru9 Al22 . 13 143.18(3) ?
Si13 Ru9 Al14 . . 74.93(3) ?
Al22 Ru9 Al14 13 . 69.25(2) ?
Si13 Ru9 Al26A . . 76.19(12) ?
Al22 Ru9 Al26A 13 . 137.56(11) ?
Al14 Ru9 Al26A . . 150.45(13) ?
Si13 Ru9 Al15 . 6_554 144.71(3) ?
Al22 Ru9 Al15 13 6_554 68.60(3) ?
Al14 Ru9 Al15 . 6_554 137.45(3) ?
Al26A Ru9 Al15 . 6_554 69.48(11) ?
Si13 Ru9 Al15 . 10_556 104.138(19) ?
Al22 Ru9 Al15 13 10_556 68.15(2) ?
Al14 Ru9 Al15 . 10_556 64.92(3) ?
Al26A Ru9 Al15 . 10_556 129.36(6) ?
Al15 Ru9 Al15 6_554 10_556 103.749(11) ?
Si13 Ru9 Al22 . . 105.35(3) ?
Al22 Ru9 Al22 13 . 103.725(19) ?
Al14 Ru9 Al22 . . 129.31(2) ?
Al26A Ru9 Al22 . . 65.23(9) ?
Al15 Ru9 Al22 6_554 . 67.48(2) ?
Al15 Ru9 Al22 10_556 . 66.15(3) ?
Si13 Ru9 Si17B . 6_554 102.8(4) ?
Al22 Ru9 Si17B 13 6_554 82.4(5) ?
Al14 Ru9 Si17B . 6_554 110.4(4) ?
Al26A Ru9 Si17B . 6_554 70.2(5) ?
Al15 Ru9 Si17B 6_554 6_554 58.2(2) ?
Al15 Ru9 Si17B 10_556 6_554 150.0(5) ?
Al22 Ru9 Si17B . 6_554 118.4(3) ?
Si13 Ru9 Si26B . . 66.13(13) ?
Al22 Ru9 Si26B 13 . 145.78(11) ?
Al14 Ru9 Si26B . . 139.92(13) ?
Al26A Ru9 Si26B . . 10.56(5) ?
Al15 Ru9 Si26B 6_554 . 79.06(13) ?
Al15 Ru9 Si26B 10_556 . 132.98(6) ?
Al22 Ru9 Si26B . . 72.46(10) ?
Si17B Ru9 Si26B 6_554 . 71.0(6) ?
Si13 Ru9 Al17A . 6_554 94.94(4) ?
Al22 Ru9 Al17A 13 6_554 94.80(5) ?
Al14 Ru9 Al17A . 6_554 118.76(4) ?
Al26A Ru9 Al17A . 6_554 57.86(6) ?
Al15 Ru9 Al17A 6_554 6_554 59.96(3) ?
Al15 Ru9 Al17A 10_556 6_554 160.71(4) ?
Al22 Ru9 Al17A . 6_554 111.76(4) ?
Si17B Ru9 Al17A 6_554 6_554 13.0(5) ?
Si26B Ru9 Al17A . 6_554 58.07(8) ?
Ru7A Si10 Ru7A 3 . 125.3(2) ?
Ru7A Si10 Ru7B 3 3 4.6(4) ?
Ru7A Si10 Ru7B . 3 129.9(6) ?
Ru7A Si10 Ru7B 3 . 129.9(6) ?
Ru7A Si10 Ru7B . . 4.6(4) ?
Ru7B Si10 Ru7B 3 . 134.5(10) ?
Ru7A Si10 Ru3 3 2_554 112.02(9) ?
Ru7A Si10 Ru3 . 2_554 112.02(9) ?
Ru7B Si10 Ru3 3 2_554 108.4(4) ?
Ru7B Si10 Ru3 . 2_554 108.4(4) ?
Ru7A Si10 Ru3 3 9_556 112.02(9) ?
Ru7A Si10 Ru3 . 9_556 112.02(9) ?
Ru7B Si10 Ru3 3 9_556 108.4(4) ?
Ru7B Si10 Ru3 . 9_556 108.4(4) ?
Ru3 Si10 Ru3 2_554 9_556 70.63(3) ?
Ru7A Si10 Al19 3 5_445 60.62(11) ?
Ru7A Si10 Al19 . 5_445 174.09(12) ?
Ru7B Si10 Al19 3 5_445 56.0(5) ?
Ru7B Si10 Al19 . 5_445 169.5(5) ?
Ru3 Si10 Al19 2_554 5_445 63.41(3) ?
Ru3 Si10 Al19 9_556 5_445 63.41(3) ?
Ru7A Si10 Al19 3 7_545 174.09(12) ?
Ru7A Si10 Al19 . 7_545 60.62(11) ?
Ru7B Si10 Al19 3 7_545 169.5(5) ?
Ru7B Si10 Al19 . 7_545 56.0(5) ?
Ru3 Si10 Al19 2_554 7_545 63.41(3) ?
Ru3 Si10 Al19 9_556 7_545 63.41(3) ?
Al19 Si10 Al19 5_445 7_545 113.47(6) ?
Ru7A Si10 Al24 3 5_445 66.31(4) ?
Ru7A Si10 Al24 . 5_445 118.30(3) ?
Ru7B Si10 Al24 3 5_445 64.89(15) ?
Ru7B Si10 Al24 . 5_445 119.03(7) ?
Ru3 Si10 Al24 2_554 5_445 55.588(19) ?
Ru3 Si10 Al24 9_556 5_445 115.89(4) ?
Al19 Si10 Al24 5_445 5_445 62.902(19) ?
Al19 Si10 Al24 7_545 5_445 111.66(3) ?
Ru7A Si10 Al24 3 7_545 118.31(3) ?
Ru7A Si10 Al24 . 7_545 66.31(4) ?
Ru7B Si10 Al24 3 7_545 119.03(7) ?
Ru7B Si10 Al24 . 7_545 64.90(15) ?
Ru3 Si10 Al24 2_554 7_545 115.89(4) ?
Ru3 Si10 Al24 9_556 7_545 55.588(19) ?
Al19 Si10 Al24 5_445 7_545 111.66(3) ?
Al19 Si10 Al24 7_545 7_545 62.902(18) ?
Al24 Si10 Al24 5_445 7_545 170.96(6) ?
Ru7A Si10 Al24 3 16_545 118.31(3) ?
Ru7A Si10 Al24 . 16_545 66.31(4) ?
Ru7B Si10 Al24 3 16_545 119.03(7) ?
Ru7B Si10 Al24 . 16_545 64.90(15) ?
Ru3 Si10 Al24 2_554 16_545 55.588(19) ?
Ru3 Si10 Al24 9_556 16_545 115.89(4) ?
Al19 Si10 Al24 5_445 16_545 111.66(3) ?
Al19 Si10 Al24 7_545 16_545 62.902(19) ?
Al24 Si10 Al24 5_445 16_545 59.09(3) ?
Al24 Si10 Al24 7_545 16_545 120.09(3) ?
Ru7A Si10 Al24 3 14_446 66.31(4) ?
Ru7A Si10 Al24 . 14_446 118.30(3) ?
Ru7B Si10 Al24 3 14_446 64.89(15) ?
Ru7B Si10 Al24 . 14_446 119.03(7) ?
Ru3 Si10 Al24 2_554 14_446 115.89(4) ?
Ru3 Si10 Al24 9_556 14_446 55.588(19) ?
Al19 Si10 Al24 5_445 14_446 62.902(19) ?
Al19 Si10 Al24 7_545 14_446 111.66(3) ?
Al24 Si10 Al24 5_445 14_446 120.09(3) ?
Al24 Si10 Al24 7_545 14_446 59.09(3) ?
Al24 Si10 Al24 16_545 14_446 170.96(6) ?
Ru8 Al11 Ru8 7 5_455 8.64(8) ?
Ru8 Al11 Ru7A 7 5_455 145.33(12) ?
Ru8 Al11 Ru7A 5_455 5_455 136.69(12) ?
Ru8 Al11 Ru7A 7 7 136.69(12) ?
Ru8 Al11 Ru7A 5_455 7 145.33(12) ?
Ru7A Al11 Ru7A 5_455 7 78.0(2) ?
Ru8 Al11 Ru7B 7 5_455 150.1(5) ?
Ru8 Al11 Ru7B 5_455 5_455 141.4(5) ?
Ru7A Al11 Ru7B 5_455 5_455 4.7(4) ?
Ru7A Al11 Ru7B 7 5_455 73.2(6) ?
Ru8 Al11 Ru7B 7 7 141.4(5) ?
Ru8 Al11 Ru7B 5_455 7 150.1(5) ?
Ru7A Al11 Ru7B 5_455 7 73.2(6) ?
Ru7A Al11 Ru7B 7 7 4.7(4) ?
Ru7B Al11 Ru7B 5_455 7 68.5(10) ?
Al12B Al12A Al12B 3 . 108(3) ?
Al12B Al12A Al21 3 12 67.5(8) ?
Al12B Al12A Al21 . 12 127.4(4) ?
Al12B Al12A Al21 3 10_556 127.4(4) ?
Al12B Al12A Al21 . 10_556 67.5(8) ?
Al21 Al12A Al21 12 10_556 157.96(11) ?
Al12B Al12A Al21 3 3 67.5(8) ?
Al12B Al12A Al21 . 3 127.4(4) ?
Al21 Al12A Al21 12 3 100.34(4) ?
Al21 Al12A Al21 10_556 3 75.37(3) ?
Al12B Al12A Al21 3 . 127.4(4) ?
Al12B Al12A Al21 . . 67.5(8) ?
Al21 Al12A Al21 12 . 75.37(3) ?
Al21 Al12A Al21 10_556 . 100.34(4) ?
Al21 Al12A Al21 3 . 157.96(11) ?
Al12B Al12A Ru2 3 10_556 71.4(7) ?
Al12B Al12A Ru2 . 10_556 71.4(7) ?
Al21 Al12A Ru2 12 10_556 138.44(5) ?
Al21 Al12A Ru2 10_556 10_556 57.296(18) ?
Al21 Al12A Ru2 3 10_556 57.296(18) ?
Al21 Al12A Ru2 . 10_556 138.44(5) ?
Al12B Al12A Ru2 3 . 71.4(7) ?
Al12B Al12A Ru2 . . 71.4(7) ?
Al21 Al12A Ru2 12 . 57.297(18) ?
Al21 Al12A Ru2 10_556 . 138.44(5) ?
Al21 Al12A Ru2 3 . 138.44(5) ?
Al21 Al12A Ru2 . . 57.298(18) ?
Ru2 Al12A Ru2 10_556 . 114.07(9) ?
Al12B Al12A Al20 3 . 72.2(15) ?
Al12B Al12A Al20 . . 35.9(15) ?
Al21 Al12A Al20 12 . 111.84(7) ?
Al21 Al12A Al20 10_556 . 89.50(5) ?
Al21 Al12A Al20 3 . 111.84(7) ?
Al21 Al12A Al20 . . 89.50(5) ?
Ru2 Al12A Al20 10_556 . 58.86(4) ?
Ru2 Al12A Al20 . . 58.86(4) ?
Al12B Al12A Al20 3 3 35.9(15) ?
Al12B Al12A Al20 . 3 72.2(15) ?
Al21 Al12A Al20 12 3 89.50(5) ?
Al21 Al12A Al20 10_556 3 111.84(7) ?
Al21 Al12A Al20 3 3 89.50(5) ?
Al21 Al12A Al20 . 3 111.84(7) ?
Ru2 Al12A Al20 10_556 3 58.86(4) ?
Ru2 Al12A Al20 . 3 58.86(4) ?
Al20 Al12A Al20 . 3 36.28(10) ?
Al12B Al12A Ru7A 3 . 176.6(15) ?
Al12B Al12A Ru7A . . 75.3(15) ?
Al21 Al12A Ru7A 12 . 110.57(6) ?
Al21 Al12A Ru7A 10_556 . 53.57(3) ?
Al21 Al12A Ru7A 3 . 110.57(6) ?
Al21 Al12A Ru7A . . 53.57(3) ?
Ru2 Al12A Ru7A 10_556 . 110.196(14) ?
Ru2 Al12A Ru7A . . 110.197(14) ?
Al20 Al12A Ru7A . . 111.24(6) ?
Al20 Al12A Ru7A 3 . 147.52(8) ?
Al12A Al12B Al12B . 3 36.0(15) ?
Al12A Al12B Al20 . . 133(2) ?
Al12B Al12B Al20 3 . 96.6(7) ?
Al12A Al12B Al21 . 10_556 96.1(10) ?
Al12B Al12B Al21 3 10_556 114.2(6) ?
Al20 Al12B Al21 . 10_556 109.6(8) ?
Al12A Al12B Al21 . . 96.1(10) ?
Al12B Al12B Al21 3 . 114.2(6) ?
Al20 Al12B Al21 . . 109.6(8) ?
Al21 Al12B Al21 10_556 . 111.5(8) ?
Al12A Al12B Ru2 . 10_556 92.4(10) ?
Al12B Al12B Ru2 3 10_556 76.2(6) ?
Al20 Al12B Ru2 . 10_556 68.2(5) ?
Al21 Al12B Ru2 10_556 10_556 61.39(6) ?
Al21 Al12B Ru2 . 10_556 169.5(12) ?
Al12A Al12B Ru2 . . 92.4(10) ?
Al12B Al12B Ru2 3 . 76.2(6) ?
Al20 Al12B Ru2 . . 68.2(5) ?
Al21 Al12B Ru2 10_556 . 169.5(12) ?
Al21 Al12B Ru2 . . 61.39(6) ?
Ru2 Al12B Ru2 10_556 . 124.4(8) ?
Al12A Al12B Al20 . 3 92.1(17) ?
Al12B Al12B Al20 3 3 56.1(6) ?
Al20 Al12B Al20 . 3 40.5(3) ?
Al21 Al12B Al20 10_556 3 123.3(4) ?
Al21 Al12B Al20 . 3 123.3(4) ?
Ru2 Al12B Al20 10_556 3 62.3(4) ?
Ru2 Al12B Al20 . 3 62.3(4) ?
Al12A Al12B Ru7A . . 89.5(16) ?
Al12B Al12B Ru7A 3 . 125.5(6) ?
Al20 Al12B Ru7A . . 138.0(12) ?
Al21 Al12B Ru7A 10_556 . 56.5(4) ?
Al21 Al12B Ru7A . . 56.5(4) ?
Ru2 Al12B Ru7A 10_556 . 117.7(4) ?
Ru2 Al12B Ru7A . . 117.7(4) ?
Al20 Al12B Ru7A 3 . 178.5(12) ?
Al12A Al12B Si26B . 10_556 144.6(7) ?
Al12B Al12B Si26B 3 10_556 123.9(4) ?
Al20 Al12B Si26B . 10_556 47.2(5) ?
Al21 Al12B Si26B 10_556 10_556 63.5(4) ?
Al21 Al12B Si26B . 10_556 117.8(10) ?
Ru2 Al12B Si26B 10_556 10_556 52.9(3) ?
Ru2 Al12B Si26B . 10_556 111.9(9) ?
Al20 Al12B Si26B 3 10_556 78.3(6) ?
Ru7A Al12B Si26B . 10_556 100.5(7) ?
Al12A Al12B Si26B . . 144.6(7) ?
Al12B Al12B Si26B 3 . 123.9(4) ?
Al20 Al12B Si26B . . 47.2(5) ?
Al21 Al12B Si26B 10_556 . 117.8(10) ?
Al21 Al12B Si26B . . 63.5(4) ?
Ru2 Al12B Si26B 10_556 . 111.9(9) ?
Ru2 Al12B Si26B . . 52.9(3) ?
Al20 Al12B Si26B 3 . 78.3(6) ?
Ru7A Al12B Si26B . . 100.5(7) ?
Si26B Al12B Si26B 10_556 . 67.0(6) ?
Ru9 Si13 Ru9 . 12 79.25(3) ?
Ru9 Si13 Ru1 . . 133.97(2) ?
Ru9 Si13 Ru1 12 . 133.97(2) ?
Ru9 Si13 Ru2 . . 78.47(2) ?
Ru9 Si13 Ru2 12 . 78.46(2) ?
Ru1 Si13 Ru2 . . 130.71(4) ?
Ru9 Si13 Al20 . 3 138.45(5) ?
Ru9 Si13 Al20 12 3 108.59(4) ?
Ru1 Si13 Al20 . 3 69.62(4) ?
Ru2 Si13 Al20 . 3 64.15(4) ?
Ru9 Si13 Al20 . . 108.59(4) ?
Ru9 Si13 Al20 12 . 138.44(5) ?
Ru1 Si13 Al20 . . 69.62(4) ?
Ru2 Si13 Al20 . . 64.15(4) ?
Al20 Si13 Al20 3 . 39.36(10) ?
Ru9 Si13 Al25 . . 68.38(3) ?
Ru9 Si13 Al25 12 . 109.91(4) ?
Ru1 Si13 Al25 . . 69.91(3) ?
Ru2 Si13 Al25 . . 142.93(3) ?
Al20 Si13 Al25 3 . 136.87(5) ?
Al20 Si13 Al25 . . 110.82(5) ?
Ru9 Si13 Al25 . 12 109.91(4) ?
Ru9 Si13 Al25 12 12 68.38(3) ?
Ru1 Si13 Al25 . 12 69.91(3) ?
Ru2 Si13 Al25 . 12 142.93(3) ?
Al20 Si13 Al25 3 12 110.82(5) ?
Al20 Si13 Al25 . 12 136.87(5) ?
Al25 Si13 Al25 . 12 67.53(4) ?
Ru9 Si13 Si26B . . 61.75(12) ?
Ru9 Si13 Si26B 12 . 122.39(11) ?
Ru1 Si13 Si26B . . 103.17(11) ?
Ru2 Si13 Si26B . . 54.62(6) ?
Al20 Si13 Si26B 3 . 81.32(11) ?
Al20 Si13 Si26B . . 46.86(13) ?
Al25 Si13 Si26B . . 93.92(6) ?
Al25 Si13 Si26B 12 . 161.39(6) ?
Ru9 Si13 Si26B . 12 122.39(11) ?
Ru9 Si13 Si26B 12 12 61.75(12) ?
Ru1 Si13 Si26B . 12 103.17(11) ?
Ru2 Si13 Si26B . 12 54.62(6) ?
Al20 Si13 Si26B 3 12 46.86(13) ?
Al20 Si13 Si26B . 12 81.32(11) ?
Al25 Si13 Si26B . 12 161.40(6) ?
Al25 Si13 Si26B 12 12 93.93(6) ?
Si26B Si13 Si26B . 12 104.56(11) ?
Ru9 Al14 Ru9 . 12 74.75(2) ?
Ru9 Al14 Ru4 . . 128.03(3) ?
Ru9 Al14 Ru4 12 . 128.03(3) ?
Ru9 Al14 Si6 . 9_565 107.23(3) ?
Ru9 Al14 Si6 12 9_565 107.23(3) ?
Ru4 Al14 Si6 . 9_565 107.28(4) ?
Ru9 Al14 Al25 . . 65.59(2) ?
Ru9 Al14 Al25 12 . 104.13(4) ?
Ru4 Al14 Al25 . . 63.62(3) ?
Si6 Al14 Al25 9_565 . 144.44(3) ?
Ru9 Al14 Al25 . 12 104.13(4) ?
Ru9 Al14 Al25 12 12 65.60(2) ?
Ru4 Al14 Al25 . 12 63.62(3) ?
Si6 Al14 Al25 9_565 12 144.44(3) ?
Al25 Al14 Al25 . 12 65.56(5) ?
Ru9 Al14 Al23 . 13 110.764(16) ?
Ru9 Al14 Al23 12 13 168.52(4) ?
Ru4 Al14 Al23 . 13 57.15(2) ?
Si6 Al14 Al23 9_565 13 61.80(3) ?
Al25 Al14 Al23 . 13 87.35(3) ?
Al25 Al14 Al23 12 13 120.77(4) ?
Ru9 Al14 Al23 . 8_455 168.52(4) ?
Ru9 Al14 Al23 12 8_455 110.764(16) ?
Ru4 Al14 Al23 . 8_455 57.15(2) ?
Si6 Al14 Al23 9_565 8_455 61.80(3) ?
Al25 Al14 Al23 . 8_455 120.77(4) ?
Al25 Al14 Al23 12 8_455 87.35(3) ?
Al23 Al14 Al23 13 8_455 62.02(4) ?
Ru9 Al14 Al15 . 10_556 58.96(2) ?
Ru9 Al14 Al15 12 10_556 58.95(2) ?
Ru4 Al14 Al15 . 10_556 169.63(4) ?
Si6 Al14 Al15 9_565 10_556 62.36(3) ?
Al25 Al14 Al15 . 10_556 124.44(3) ?
Al25 Al14 Al15 12 10_556 124.44(3) ?
Al23 Al14 Al15 13 10_556 114.47(4) ?
Al23 Al14 Al15 8_455 10_556 114.46(4) ?
Ru9 Al14 Al22 . 8_455 115.76(3) ?
Ru9 Al14 Al22 12 8_455 55.318(17) ?
Ru4 Al14 Al22 . 8_455 114.64(2) ?
Si6 Al14 Al22 9_565 8_455 61.01(2) ?
Al25 Al14 Al22 . 8_455 154.49(4) ?
Al25 Al14 Al22 12 8_455 90.42(3) ?
Al23 Al14 Al22 13 8_455 113.65(4) ?
Al23 Al14 Al22 8_455 8_455 63.22(2) ?
Al15 Al14 Al22 10_556 8_455 61.44(2) ?
Ru9 Al14 Al22 . 13 55.319(17) ?
Ru9 Al14 Al22 12 13 115.76(3) ?
Ru4 Al14 Al22 . 13 114.64(2) ?
Si6 Al14 Al22 9_565 13 61.01(2) ?
Al25 Al14 Al22 . 13 90.42(3) ?
Al25 Al14 Al22 12 13 154.49(4) ?
Al23 Al14 Al22 13 13 63.22(2) ?
Al23 Al14 Al22 8_455 13 113.65(4) ?
Al15 Al14 Al22 10_556 13 61.44(2) ?
Al22 Al14 Al22 8_455 13 111.52(4) ?
Si17B Al15 Ru9 . 15_456 63.07(3) ?
Si17B Al15 Ru9 . 6 63.07(3) ?
Ru9 Al15 Ru9 15_456 6 125.94(4) ?
Si17B Al15 Ru9 . 3 132.0(4) ?
Ru9 Al15 Ru9 15_456 3 76.250(11) ?
Ru9 Al15 Ru9 6 3 144.13(4) ?
Si17B Al15 Ru9 . 10_556 132.0(4) ?
Ru9 Al15 Ru9 15_456 10_556 144.13(4) ?
Ru9 Al15 Ru9 6 10_556 76.250(11) ?
Ru9 Al15 Ru9 3 10_556 72.07(3) ?
Si17B Al15 Al17A . . 13.5(5) ?
Ru9 Al15 Al17A 15_456 . 64.43(2) ?
Ru9 Al15 Al17A 6 . 64.43(2) ?
Ru9 Al15 Al17A 3 . 139.19(3) ?
Ru9 Al15 Al17A 10_556 . 139.19(3) ?
Si17B Al15 Al14 . 10_556 167.7(6) ?
Ru9 Al15 Al14 15_456 10_556 116.772(19) ?
Ru9 Al15 Al14 6 10_556 116.772(19) ?
Ru9 Al15 Al14 3 10_556 56.12(2) ?
Ru9 Al15 Al14 10_556 10_556 56.12(2) ?
Al17A Al15 Al14 . 10_556 154.18(7) ?
Si17B Al15 Si6 . 2_565 111.0(6) ?
Ru9 Al15 Si6 15_456 2_565 101.37(2) ?
Ru9 Al15 Si6 6 2_565 101.37(2) ?
Ru9 Al15 Si6 3 2_565 100.57(3) ?
Ru9 Al15 Si6 10_556 2_565 100.57(3) ?
Al17A Al15 Si6 . 2_565 97.50(6) ?
Al14 Al15 Si6 10_556 2_565 56.68(3) ?
Si17B Al15 Al22 . 3 78.3(5) ?
Ru9 Al15 Al22 15_456 3 55.306(19) ?
Ru9 Al15 Al22 6 3 108.83(3) ?
Ru9 Al15 Al22 3 3 57.28(2) ?
Ru9 Al15 Al22 10_556 3 92.78(3) ?
Al17A Al15 Al22 . 3 89.97(5) ?
Al14 Al15 Al22 10_556 3 112.18(4) ?
Si6 Al15 Al22 2_565 3 149.13(2) ?
Si17B Al15 Al22 . 10_556 78.3(5) ?
Ru9 Al15 Al22 15_456 10_556 108.83(3) ?
Ru9 Al15 Al22 6 10_556 55.306(19) ?
Ru9 Al15 Al22 3 10_556 92.78(3) ?
Ru9 Al15 Al22 10_556 10_556 57.28(2) ?
Al17A Al15 Al22 . 10_556 89.97(5) ?
Al14 Al15 Al22 10_556 10_556 112.18(4) ?
Si6 Al15 Al22 2_565 10_556 149.13(2) ?
Al22 Al15 Al22 3 10_556 60.09(3) ?
Si17B Al15 Al22 . 6 114.0(3) ?
Ru9 Al15 Al22 15_456 6 159.05(4) ?
Ru9 Al15 Al22 6 6 57.609(15) ?
Ru9 Al15 Al22 3 6 112.97(3) ?
Ru9 Al15 Al22 10_556 6 54.534(18) ?
Al17A Al15 Al22 . 6 107.73(4) ?
Al14 Al15 Al22 10_556 6 61.21(2) ?
Si6 Al15 Al22 2_565 6 59.21(2) ?
Al22 Al15 Al22 3 6 145.63(3) ?
Al22 Al15 Al22 10_556 6 89.97(2) ?
Si17B Al15 Al22 . 15_456 114.0(3) ?
Ru9 Al15 Al22 15_456 15_456 57.609(15) ?
Ru9 Al15 Al22 6 15_456 159.05(4) ?
Ru9 Al15 Al22 3 15_456 54.534(18) ?
Ru9 Al15 Al22 10_556 15_456 112.97(3) ?
Al17A Al15 Al22 . 15_456 107.73(4) ?
Al14 Al15 Al22 10_556 15_456 61.21(2) ?
Si6 Al15 Al22 2_565 15_456 59.21(2) ?
Al22 Al15 Al22 3 15_456 89.97(2) ?
Al22 Al15 Al22 10_556 15_456 145.63(3) ?
Al22 Al15 Al22 6 15_456 111.16(4) ?
Ru7B Al16 Ru7B 7 5_455 77.0(6) ?
Ru7B Al16 Ru4 7 . 136.1(2) ?
Ru7B Al16 Ru4 5_455 . 136.1(2) ?
Ru7B Al16 Ru7A 7 7 4.1(4) ?
Ru7B Al16 Ru7A 5_455 7 79.3(3) ?
Ru4 Al16 Ru7A . 7 135.94(4) ?
Ru7B Al16 Ru7A 7 5_455 79.3(3) ?
Ru7B Al16 Ru7A 5_455 5_455 4.1(4) ?
Ru4 Al16 Ru7A . 5_455 135.94(4) ?
Ru7A Al16 Ru7A 7 5_455 81.43(11) ?
Ru7B Al16 Al24 7 . 70.8(3) ?
Ru7B Al16 Al24 5_455 . 144.9(4) ?
Ru4 Al16 Al24 . . 67.90(3) ?
Ru7A Al16 Al24 7 . 69.37(4) ?
Ru7A Al16 Al24 5_455 . 148.30(9) ?
Ru7B Al16 Al24 7 12 144.9(4) ?
Ru7B Al16 Al24 5_455 12 70.8(3) ?
Ru4 Al16 Al24 . 12 67.90(3) ?
Ru7A Al16 Al24 7 12 148.30(9) ?
Ru7A Al16 Al24 5_455 12 69.37(4) ?
Al24 Al16 Al24 . 12 134.53(5) ?
Ru7B Al16 Si6 7 . 101.2(5) ?
Ru7B Al16 Si6 5_455 . 101.2(5) ?
Ru4 Al16 Si6 . . 98.54(4) ?
Ru7A Al16 Si6 7 . 97.56(9) ?
Ru7A Al16 Si6 5_455 . 97.56(9) ?
Al24 Al16 Si6 . . 98.22(3) ?
Al24 Al16 Si6 12 . 98.22(3) ?
Ru7B Al16 Al21 7 16 57.5(5) ?
Ru7B Al16 Al21 5_455 16 114.2(3) ?
Ru4 Al16 Al21 . 16 109.03(3) ?
Ru7A Al16 Al21 7 16 53.48(9) ?
Ru7A Al16 Al21 5_455 16 113.39(5) ?
Al24 Al16 Al21 . 16 58.04(2) ?
Al24 Al16 Al21 12 16 150.87(5) ?
Si6 Al16 Al21 . 16 52.86(3) ?
Ru7B Al16 Al21 7 5_455 114.2(3) ?
Ru7B Al16 Al21 5_455 5_455 57.5(5) ?
Ru4 Al16 Al21 . 5_455 109.03(3) ?
Ru7A Al16 Al21 7 5_455 113.39(5) ?
Ru7A Al16 Al21 5_455 5_455 53.48(9) ?
Al24 Al16 Al21 . 5_455 150.87(5) ?
Al24 Al16 Al21 12 5_455 58.04(2) ?
Si6 Al16 Al21 . 5_455 52.86(3) ?
Al21 Al16 Al21 16 5_455 99.01(5) ?
Si17B Al17A Ru3 . . 74.0(11) ?
Si17B Al17A Al28A . 12 16.0(9) ?
Ru3 Al17A Al28A . 12 60.70(6) ?
Si17B Al17A Al28A . . 16.0(9) ?
Ru3 Al17A Al28A . . 60.69(6) ?
Al28A Al17A Al28A 12 . 16.81(11) ?
Si17B Al17A Al26A . 6 125.3(8) ?
Ru3 Al17A Al26A . 6 139.14(13) ?
Al28A Al17A Al26A 12 6 141.06(11) ?
Al28A Al17A Al26A . 6 128.54(8) ?
Si17B Al17A Al26A . 15_456 125.3(8) ?
Ru3 Al17A Al26A . 15_456 139.14(13) ?
Al28A Al17A Al26A 12 15_456 128.53(8) ?
Al28A Al17A Al26A . 15_456 141.06(11) ?
Al26A Al17A Al26A 6 15_456 63.95(14) ?
Si17B Al17A Si26B . 6 130.6(7) ?
Ru3 Al17A Si26B . 6 128.58(15) ?
Al28A Al17A Si26B 12 6 145.29(10) ?
Al28A Al17A Si26B . 6 130.25(9) ?
Al26A Al17A Si26B 6 6 10.89(5) ?
Al26A Al17A Si26B 15_456 6 69.85(14) ?
Si17B Al17A Si26B . 15_456 130.6(7) ?
Ru3 Al17A Si26B . 15_456 128.58(15) ?
Al28A Al17A Si26B 12 15_456 130.25(9) ?
Al28A Al17A Si26B . 15_456 145.29(10) ?
Al26A Al17A Si26B 6 15_456 69.85(14) ?
Al26A Al17A Si26B 15_456 15_456 10.89(5) ?
Si26B Al17A Si26B 6 15_456 74.02(16) ?
Si17B Al17A Al15 . . 70.5(11) ?
Ru3 Al17A Al15 . . 144.49(11) ?
Al28A Al17A Al15 12 . 84.21(8) ?
Al28A Al17A Al15 . . 84.21(8) ?
Al26A Al17A Al15 6 . 66.88(12) ?
Al26A Al17A Al15 15_456 . 66.88(12) ?
Si26B Al17A Al15 6 . 77.42(14) ?
Si26B Al17A Al15 15_456 . 77.42(14) ?
Si17B Al17A Al18 . 13_556 123.8(9) ?
Ru3 Al17A Al18 . 13_556 59.97(3) ?
Al28A Al17A Al18 12 13_556 116.49(7) ?
Al28A Al17A Al18 . 13_556 107.86(6) ?
Al26A Al17A Al18 6 13_556 81.29(14) ?
Al26A Al17A Al18 15_456 13_556 110.69(12) ?
Si26B Al17A Al18 6 13_556 70.40(15) ?
Si26B Al17A Al18 15_456 13_556 103.80(13) ?
Al15 Al17A Al18 . 13_556 145.81(5) ?
Si17B Al17A Al18 . 15_456 123.8(9) ?
Ru3 Al17A Al18 . 15_456 59.97(3) ?
Al28A Al17A Al18 12 15_456 107.86(6) ?
Al28A Al17A Al18 . 15_456 116.49(7) ?
Al26A Al17A Al18 6 15_456 110.69(12) ?
Al26A Al17A Al18 15_456 15_456 81.29(14) ?
Si26B Al17A Al18 6 15_456 103.80(13) ?
Si26B Al17A Al18 15_456 15_456 70.40(15) ?
Al15 Al17A Al18 . 15_456 145.81(5) ?
Al18 Al17A Al18 13_556 15_456 56.93(5) ?
Si17B Al17A Ru8 . 13_556 175.5(5) ?
Ru3 Al17A Ru8 . 13_556 103.83(6) ?
Al28A Al17A Ru8 12 13_556 163.69(7) ?
Al28A Al17A Ru8 . 13_556 159.96(7) ?
Al26A Al17A Ru8 6 13_556 53.88(9) ?
Al26A Al17A Ru8 15_456 13_556 58.94(9) ?
Si26B Al17A Ru8 6 13_556 47.63(10) ?
Si26B Al17A Ru8 15_456 13_556 53.82(9) ?
Al15 Al17A Ru8 . 13_556 111.59(6) ?
Al18 Al17A Ru8 13_556 13_556 52.15(5) ?
Al18 Al17A Ru8 15_456 13_556 56.82(6) ?
Al17A Si17B Al28A . 12 159.0(12) ?
Al17A Si17B Al28A . . 159.0(12) ?
Al28A Si17B Al28A 12 . 21.9(3) ?
Al17A Si17B Ru3 . . 91.8(12) ?
Al28A Si17B Ru3 12 . 70.5(5) ?
Al28A Si17B Ru3 . . 70.5(5) ?
Al17A Si17B Al15 . . 96.0(12) ?
Al28A Si17B Al15 12 . 101.8(8) ?
Al28A Si17B Al15 . . 101.8(8) ?
Ru3 Si17B Al15 . . 172.2(12) ?
Al17A Si17B Ru9 . 15_456 95.2(8) ?
Al28A Si17B Ru9 12 15_456 84.8(5) ?
Al28A Si17B Ru9 . 15_456 103.5(8) ?
Ru3 Si17B Ru9 . 15_456 120.6(2) ?
Al15 Si17B Ru9 . 15_456 58.7(2) ?
Al17A Si17B Ru9 . 6 95.2(8) ?
Al28A Si17B Ru9 12 6 103.5(8) ?
Al28A Si17B Ru9 . 6 84.8(5) ?
Ru3 Si17B Ru9 . 6 120.6(2) ?
Al15 Si17B Ru9 . 6 58.7(2) ?
Ru9 Si17B Ru9 15_456 6 117.3(4) ?
Al17A Si17B Al28B . . 151.9(13) ?
Al28A Si17B Al28B 12 . 14.9(3) ?
Al28A Si17B Al28B . . 14.9(3) ?
Ru3 Si17B Al28B . . 60.1(5) ?
Al15 Si17B Al28B . . 112.1(9) ?
Ru9 Si17B Al28B 15_456 . 99.3(7) ?
Ru9 Si17B Al28B 6 . 99.3(7) ?
Al17A Si17B Al25 . 15_456 98.7(8) ?
Al28A Si17B Al25 12 15_456 62.7(3) ?
Al28A Si17B Al25 . 15_456 82.1(6) ?
Ru3 Si17B Al25 . 15_456 58.8(2) ?
Al15 Si17B Al25 . 15_456 119.7(3) ?
Ru9 Si17B Al25 15_456 15_456 61.84(8) ?
Ru9 Si17B Al25 6 15_456 166.1(11) ?
Al28B Si17B Al25 . 15_456 67.9(4) ?
Al17A Si17B Al25 . 6 98.7(8) ?
Al28A Si17B Al25 12 6 82.1(6) ?
Al28A Si17B Al25 . 6 62.7(3) ?
Ru3 Si17B Al25 . 6 58.8(2) ?
Al15 Si17B Al25 . 6 119.7(3) ?
Ru9 Si17B Al25 15_456 6 166.1(11) ?
Ru9 Si17B Al25 6 6 61.84(8) ?
Al28B Si17B Al25 . 6 67.9(4) ?
Al25 Si17B Al25 15_456 6 115.3(5) ?
Ru8 Si18 Ru1 . . 126.28(6) ?
Ru8 Si18 Al19 . . 172.67(7) ?
Ru1 Si18 Al19 . . 61.05(3) ?
Ru8 Si18 Ru8 . 3_655 7.45(7) ?
Ru1 Si18 Ru8 . 3_655 133.73(6) ?
Al19 Si18 Ru8 . 3_655 165.22(6) ?
Ru8 Si18 Al18 . 3_655 62.43(5) ?
Ru1 Si18 Al18 . 3_655 171.29(2) ?
Al19 Si18 Al18 . 3_655 110.24(3) ?
Ru8 Si18 Al18 3_655 3_655 54.99(4) ?
Ru8 Si18 Ru3 . 13_556 110.84(5) ?
Ru1 Si18 Ru3 . 13_556 112.80(3) ?
Al19 Si18 Ru3 . 13_556 63.41(3) ?
Ru8 Si18 Ru3 3_655 13_556 104.87(4) ?
Al18 Si18 Ru3 3_655 13_556 60.46(2) ?
Ru8 Si18 Ru3 . 6_554 110.84(5) ?
Ru1 Si18 Ru3 . 6_554 112.80(3) ?
Al19 Si18 Ru3 . 6_554 63.41(3) ?
Ru8 Si18 Ru3 3_655 6_554 104.87(4) ?
Al18 Si18 Ru3 3_655 6_554 60.46(2) ?
Ru3 Si18 Ru3 13_556 6_554 69.26(3) ?
Ru8 Si18 Al17A . 13_556 63.98(5) ?
Ru1 Si18 Al17A . 13_556 120.56(3) ?
Al19 Si18 Al17A . 13_556 113.31(5) ?
Ru8 Si18 Al17A 3_655 13_556 61.64(5) ?
Al18 Si18 Al17A 3_655 13_556 61.53(3) ?
Ru3 Si18 Al17A 13_556 13_556 56.46(4) ?
Ru3 Si18 Al17A 6_554 13_556 114.00(4) ?
Ru8 Si18 Al17A . 6_554 63.98(5) ?
Ru1 Si18 Al17A . 6_554 120.56(3) ?
Al19 Si18 Al17A . 6_554 113.31(5) ?
Ru8 Si18 Al17A 3_655 6_554 61.64(5) ?
Al18 Si18 Al17A 3_655 6_554 61.53(3) ?
Ru3 Si18 Al17A 13_556 6_554 114.00(4) ?
Ru3 Si18 Al17A 6_554 6_554 56.46(4) ?
Al17A Si18 Al17A 13_556 6_554 115.12(8) ?
Ru8 Si18 Al25 . . 121.29(3) ?
Ru1 Si18 Al25 . . 64.64(3) ?
Al19 Si18 Al25 . . 60.26(3) ?
Ru8 Si18 Al25 3_655 . 122.31(3) ?
Al18 Si18 Al25 3_655 . 111.93(3) ?
Ru3 Si18 Al25 13_556 . 113.87(4) ?
Ru3 Si18 Al25 6_554 . 56.53(2) ?
Al17A Si18 Al25 13_556 . 169.79(5) ?
Al17A Si18 Al25 6_554 . 64.16(5) ?
Ru8 Si18 Al25 . 10_556 121.29(3) ?
Ru1 Si18 Al25 . 10_556 64.64(3) ?
Al19 Si18 Al25 . 10_556 60.26(3) ?
Ru8 Si18 Al25 3_655 10_556 122.31(3) ?
Al18 Si18 Al25 3_655 10_556 111.93(3) ?
Ru3 Si18 Al25 13_556 10_556 56.53(2) ?
Ru3 Si18 Al25 6_554 10_556 113.86(4) ?
Al17A Si18 Al25 13_556 10_556 64.17(5) ?
Al17A Si18 Al25 6_554 10_556 169.79(5) ?
Al25 Si18 Al25 . 10_556 114.54(5) ?
Ru8 Si18 Al20 . . 63.09(6) ?
Ru1 Si18 Al20 . . 63.19(5) ?
Al19 Si18 Al20 . . 124.24(6) ?
Ru8 Si18 Al20 3_655 . 70.54(6) ?
Al18 Si18 Al20 3_655 . 125.52(5) ?
Ru3 Si18 Al20 13_556 . 145.349(14) ?
Ru3 Si18 Al20 6_554 . 145.349(14) ?
Al17A Si18 Al20 13_556 . 94.40(4) ?
Al17A Si18 Al20 6_554 . 94.40(4) ?
Al25 Si18 Al20 . . 95.81(4) ?
Al25 Si18 Al20 10_556 . 95.81(4) ?
Ru7B Al19 Ru7A 7 7 3.6(4) ?
Ru7B Al19 Si18 7 . 162.8(5) ?
Ru7A Al19 Si18 7 . 159.20(10) ?
Ru7B Al19 Ru1 7 . 139.2(5) ?
Ru7A Al19 Ru1 7 . 142.79(9) ?
Si18 Al19 Ru1 . . 58.02(3) ?
Ru7B Al19 Si10 7 5 59.8(5) ?
Ru7A Al19 Si10 7 5 56.17(9) ?
Si18 Al19 Si10 . 5 103.03(5) ?
Ru1 Al19 Si10 . 5 161.04(5) ?
Ru7B Al19 Al25 7 10_556 118.98(5) ?
Ru7A Al19 Al25 7 10_556 119.26(2) ?
Si18 Al19 Al25 . 10_556 64.00(3) ?
Ru1 Al19 Al25 . 10_556 65.10(3) ?
Si10 Al19 Al25 5 10_556 108.41(3) ?
Ru7B Al19 Al25 7 . 118.98(5) ?
Ru7A Al19 Al25 7 . 119.26(2) ?
Si18 Al19 Al25 . . 64.00(3) ?
Ru1 Al19 Al25 . . 65.10(3) ?
Si10 Al19 Al25 5 . 108.41(3) ?
Al25 Al19 Al25 10_556 . 121.10(5) ?
Ru7B Al19 Ru3 7 13_556 106.9(4) ?
Ru7A Al19 Ru3 7 13_556 103.87(7) ?
Si18 Al19 Ru3 . 13_556 59.41(3) ?
Ru1 Al19 Ru3 . 13_556 107.11(3) ?
Si10 Al19 Ru3 5 13_556 57.80(3) ?
Al25 Al19 Ru3 10_556 13_556 56.54(2) ?
Al25 Al19 Ru3 . 13_556 113.66(4) ?
Ru7B Al19 Ru3 7 6_554 106.9(4) ?
Ru7A Al19 Ru3 7 6_554 103.87(7) ?
Si18 Al19 Ru3 . 6_554 59.41(3) ?
Ru1 Al19 Ru3 . 6_554 107.11(3) ?
Si10 Al19 Ru3 5 6_554 57.80(3) ?
Al25 Al19 Ru3 10_556 6_554 113.66(4) ?
Al25 Al19 Ru3 . 6_554 56.54(2) ?
Ru3 Al19 Ru3 13_556 6_554 66.33(3) ?
Ru7B Al19 Al24 7 . 65.53(15) ?
Ru7A Al19 Al24 7 . 64.34(3) ?
Si18 Al19 Al24 . . 107.72(3) ?
Ru1 Al19 Al24 . . 121.07(2) ?
Si10 Al19 Al24 5 . 61.56(2) ?
Al25 Al19 Al24 10_556 . 166.35(5) ?
Al25 Al19 Al24 . . 58.76(2) ?
Ru3 Al19 Al24 13_556 . 110.17(4) ?
Ru3 Al19 Al24 6_554 . 53.74(2) ?
Ru7B Al19 Al24 7 10_556 65.53(15) ?
Ru7A Al19 Al24 7 10_556 64.34(3) ?
Si18 Al19 Al24 . 10_556 107.71(3) ?
Ru1 Al19 Al24 . 10_556 121.07(2) ?
Si10 Al19 Al24 5 10_556 61.56(2) ?
Al25 Al19 Al24 10_556 10_556 58.76(2) ?
Al25 Al19 Al24 . 10_556 166.35(5) ?
Ru3 Al19 Al24 13_556 10_556 53.74(2) ?
Ru3 Al19 Al24 6_554 10_556 110.17(4) ?
Al24 Al19 Al24 . 10_556 117.69(4) ?
Al20 Al20 Si26B 3 10_556 129.78(9) ?
Al20 Al20 Si26B 3 . 129.78(9) ?
Si26B Al20 Si26B 10_556 . 97.04(16) ?
Al20 Al20 Al12B 3 . 83.4(7) ?
Si26B Al20 Al12B 10_556 . 84.5(4) ?
Si26B Al20 Al12B . . 84.5(4) ?
Al20 Al20 Si13 3 10_556 70.32(5) ?
Si26B Al20 Si13 10_556 10_556 73.37(7) ?
Si26B Al20 Si13 . 10_556 153.36(12) ?
Al12B Al20 Si13 . 10_556 118.3(3) ?
Al20 Al20 Si13 3 . 70.32(5) ?
Si26B Al20 Si13 10_556 . 153.36(12) ?
Si26B Al20 Si13 . . 73.37(7) ?
Al12B Al20 Si13 . . 118.3(3) ?
Si13 Al20 Si13 10_556 . 103.91(8) ?
Al20 Al20 Al12B 3 3 56.1(6) ?
Si26B Al20 Al12B 10_556 3 102.4(4) ?
Si26B Al20 Al12B . 3 102.4(4) ?
Al12B Al20 Al12B . 3 27.3(13) ?
Si13 Al20 Al12B 10_556 3 103.9(4) ?
Si13 Al20 Al12B . 3 103.9(4) ?
Al20 Al20 Al26A 3 . 127.49(5) ?
Si26B Al20 Al26A 10_556 . 98.57(10) ?
Si26B Al20 Al26A . . 2.89(9) ?
Al12B Al20 Al26A . . 82.2(4) ?
Si13 Al20 Al26A 10_556 . 156.21(10) ?
Si13 Al20 Al26A . . 73.05(3) ?
Al12B Al20 Al26A 3 . 99.7(4) ?
Al20 Al20 Al26A 3 10_556 127.49(5) ?
Si26B Al20 Al26A 10_556 10_556 2.89(9) ?
Si26B Al20 Al26A . 10_556 98.58(10) ?
Al12B Al20 Al26A . 10_556 82.2(4) ?
Si13 Al20 Al26A 10_556 10_556 73.05(3) ?
Si13 Al20 Al26A . 10_556 156.21(10) ?
Al12B Al20 Al26A 3 10_556 99.7(4) ?
Al26A Al20 Al26A . 10_556 100.00(10) ?
Al20 Al20 Ru2 3 . 71.28(5) ?
Si26B Al20 Ru2 10_556 . 139.65(11) ?
Si26B Al20 Ru2 . . 60.02(8) ?
Al12B Al20 Ru2 . . 62.1(2) ?
Si13 Al20 Ru2 10_556 . 141.15(9) ?
Si13 Al20 Ru2 . . 56.80(3) ?
Al12B Al20 Ru2 3 . 57.39(4) ?
Al26A Al20 Ru2 . . 57.36(4) ?
Al26A Al20 Ru2 10_556 . 138.65(8) ?
Al20 Al20 Ru2 3 10_556 71.28(5) ?
Si26B Al20 Ru2 10_556 10_556 60.03(8) ?
Si26B Al20 Ru2 . 10_556 139.65(11) ?
Al12B Al20 Ru2 . 10_556 62.1(2) ?
Si13 Al20 Ru2 10_556 10_556 56.80(3) ?
Si13 Al20 Ru2 . 10_556 141.15(9) ?
Al12B Al20 Ru2 3 10_556 57.39(4) ?
Al26A Al20 Ru2 . 10_556 138.65(8) ?
Al26A Al20 Ru2 10_556 10_556 57.36(4) ?
Ru2 Al20 Ru2 . 10_556 114.71(7) ?
Al20 Al20 Al12A 3 . 71.86(5) ?
Si26B Al20 Al12A 10_556 . 92.10(9) ?
Si26B Al20 Al12A . . 92.10(9) ?
Al12B Al20 Al12A . . 11.6(7) ?
Si13 Al20 Al12A 10_556 . 112.68(6) ?
Si13 Al20 Al12A . . 112.68(6) ?
Al12B Al20 Al12A 3 . 15.8(6) ?
Al26A Al20 Al12A . . 89.59(6) ?
Al26A Al20 Al12A 10_556 . 89.59(6) ?
Ru2 Al20 Al12A . . 59.21(4) ?
Ru2 Al20 Al12A 10_556 . 59.21(4) ?
Al12B Al21 Ru7A . . 68.3(4) ?
Al12B Al21 Ru2 . . 61.1(4) ?
Ru7A Al21 Ru2 . . 129.12(10) ?
Al12B Al21 Ru5 . . 116.5(6) ?
Ru7A Al21 Ru5 . . 129.33(4) ?
Ru2 Al21 Ru5 . . 73.60(2) ?
Al12B Al21 Ru7B . . 72.2(6) ?
Ru7A Al21 Ru7B . . 4.0(4) ?
Ru2 Al21 Ru7B . . 133.1(4) ?
Ru5 Al21 Ru7B . . 128.9(2) ?
Al12B Al21 Si6 . 5_545 128.1(7) ?
Ru7A Al21 Si6 . 5_545 107.13(8) ?
Ru2 Al21 Si6 . 5_545 107.38(3) ?
Ru5 Al21 Si6 . 5_545 105.51(3) ?
Ru7B Al21 Si6 . 5_545 104.1(4) ?
Al12B Al21 Al12A . . 16.4(7) ?
Ru7A Al21 Al12A . . 67.88(10) ?
Ru2 Al21 Al12A . . 62.23(4) ?
Ru5 Al21 Al12A . . 103.42(3) ?
Ru7B Al21 Al12A . . 71.9(4) ?
Si6 Al21 Al12A 5_545 . 144.53(5) ?
Al12B Al21 Al26A . . 76.4(6) ?
Ru7A Al21 Al26A . . 115.15(8) ?
Ru2 Al21 Al26A . . 57.91(6) ?
Ru5 Al21 Al26A . . 114.75(5) ?
Ru7B Al21 Al26A . . 116.1(2) ?
Si6 Al21 Al26A 5_545 . 58.64(11) ?
Al12A Al21 Al26A . . 90.67(13) ?
Al12B Al21 Al24 . 16_545 119.0(6) ?
Ru7A Al21 Al24 . 16_545 68.48(6) ?
Ru2 Al21 Al24 . 16_545 134.06(3) ?
Ru5 Al21 Al24 . 16_545 66.51(2) ?
Ru7B Al21 Al24 . 16_545 66.3(3) ?
Si6 Al21 Al24 5_545 16_545 104.48(3) ?
Al12A Al21 Al24 . 16_545 105.60(6) ?
Al26A Al21 Al24 . 16_545 163.10(12) ?
Al12B Al21 Si26B . . 66.3(6) ?
Ru7A Al21 Si26B . . 109.80(10) ?
Ru2 Al21 Si26B . . 53.66(7) ?
Ru5 Al21 Si26B . . 118.00(6) ?
Ru7B Al21 Si26B . . 111.4(3) ?
Si6 Al21 Si26B 5_545 . 67.88(12) ?
Al12A Al21 Si26B . . 80.63(14) ?
Al26A Al21 Si26B . . 10.09(5) ?
Al24 Al21 Si26B 16_545 . 171.65(10) ?
Al12B Al21 Al22 . . 117.9(4) ?
Ru7A Al21 Al22 . . 169.24(9) ?
Ru2 Al21 Al22 . . 58.56(2) ?
Ru5 Al21 Al22 . . 57.47(2) ?
Ru7B Al21 Al22 . . 165.9(4) ?
Si6 Al21 Al22 5_545 . 62.12(3) ?
Al12A Al21 Al22 . . 120.71(5) ?
Al26A Al21 Al22 . . 60.68(8) ?
Al24 Al21 Al22 16_545 . 112.49(3) ?
Si26B Al21 Al22 . . 67.59(10) ?
Ru9 Al22 Ru5 13 . 133.43(3) ?
Ru9 Al22 Ru9 13 . 76.273(19) ?
Ru5 Al22 Ru9 . . 140.36(3) ?
Ru9 Al22 Ru2 13 . 143.89(3) ?
Ru5 Al22 Ru2 . . 70.857(19) ?
Ru9 Al22 Ru2 . . 71.503(19) ?
Ru9 Al22 Al28A 13 10_556 75.76(5) ?
Ru5 Al22 Al28A . 10_556 57.77(5) ?
Ru9 Al22 Al28A . 10_556 136.00(5) ?
Ru2 Al22 Al28A . 10_556 118.07(6) ?
Ru9 Al22 Al26A 13 . 116.62(6) ?
Ru5 Al22 Al26A . . 109.46(5) ?
Ru9 Al22 Al26A . . 55.78(4) ?
Ru2 Al22 Al26A . . 55.35(9) ?
Al28A Al22 Al26A 10_556 . 166.65(6) ?
Ru9 Al22 Si6 13 5_545 102.48(3) ?
Ru5 Al22 Si6 . 5_545 98.12(3) ?
Ru9 Al22 Si6 . 5_545 99.13(3) ?
Ru2 Al22 Si6 . 5_545 98.35(3) ?
Al28A Al22 Si6 10_556 5_545 119.65(6) ?
Al26A Al22 Si6 . 5_545 54.96(8) ?
Ru9 Al22 Al21 13 . 156.62(3) ?
Ru5 Al22 Al21 . . 55.59(2) ?
Ru9 Al22 Al21 . . 109.46(3) ?
Ru2 Al22 Al21 . . 54.75(2) ?
Al28A Al22 Al21 10_556 . 109.73(5) ?
Al26A Al22 Al21 . . 56.94(4) ?
Si6 Al22 Al21 5_545 . 54.63(2) ?
Ru9 Al22 Al15 13 10_556 56.09(2) ?
Ru5 Al22 Al15 . 10_556 112.97(3) ?
Ru9 Al22 Al15 . 10_556 56.57(2) ?
Ru2 Al22 Al15 . 10_556 91.92(3) ?
Al28A Al22 Al15 10_556 10_556 79.64(5) ?
Al26A Al22 Al15 . 10_556 110.98(5) ?
Si6 Al22 Al15 5_545 10_556 148.91(3) ?
Al21 Al22 Al15 . 10_556 146.28(3) ?
Ru9 Al22 Al22 13 12 109.401(18) ?
Ru5 Al22 Al22 . 12 56.521(16) ?
Ru9 Al22 Al22 . 12 92.250(17) ?
Ru2 Al22 Al22 . 12 57.038(17) ?
Al28A Al22 Al22 10_556 12 66.38(5) ?
Al26A Al22 Al22 . 12 111.14(9) ?
Si6 Al22 Al22 5_545 12 147.868(19) ?
Al21 Al22 Al22 . 12 93.25(2) ?
Al15 Al22 Al22 10_556 12 59.955(17) ?
Ru9 Al22 Al14 13 13 55.43(2) ?
Ru5 Al22 Al14 . 13 108.75(3) ?
Ru9 Al22 Al14 . 13 110.44(3) ?
Ru2 Al22 Al14 . 13 153.68(4) ?
Al28A Al22 Al14 10_556 13 79.63(6) ?
Al26A Al22 Al14 . 13 102.89(9) ?
Si6 Al22 Al14 5_545 13 55.36(3) ?
Al21 Al22 Al14 . 13 102.32(3) ?
Al15 Al22 Al14 10_556 13 111.30(3) ?
Al22 Al22 Al14 12 13 145.76(2) ?
Ru4 Al23 Ru5 13 . 139.89(3) ?
Ru4 Al23 Ru4 13 5_545 77.88(2) ?
Ru5 Al23 Ru4 . 5_545 129.65(3) ?
Ru4 Al23 Al24 13 16_545 137.82(3) ?
Ru5 Al23 Al24 . 16_545 66.20(2) ?
Ru4 Al23 Al24 5_545 16_545 64.62(2) ?
Ru4 Al23 Al14 13 13 57.47(2) ?
Ru5 Al23 Al14 . 13 114.11(3) ?
Ru4 Al23 Al14 5_545 13 115.33(3) ?
Al24 Al23 Al14 16_545 13 157.49(4) ?
Ru4 Al23 Si6 13 5_545 103.97(3) ?
Ru5 Al23 Si6 . 5_545 99.99(2) ?
Ru4 Al23 Si6 5_545 5_545 98.39(3) ?
Al24 Al23 Si6 16_545 5_545 100.07(3) ?
Al14 Al23 Si6 13 5_545 57.43(3) ?
Ru4 Al23 Al27 13 . 102.08(2) ?
Ru5 Al23 Al27 . . 51.056(15) ?
Ru4 Al23 Al27 5_545 . 99.56(2) ?
Al24 Al23 Al27 16_545 . 67.82(2) ?
Al14 Al23 Al27 13 . 131.35(3) ?
Si6 Al23 Al27 5_545 . 150.89(3) ?
Ru4 Al23 Al23 13 12_655 56.121(17) ?
Ru5 Al23 Al23 . 12_655 159.133(17) ?
Ru4 Al23 Al23 5_545 12_655 57.583(16) ?
Al24 Al23 Al23 16_545 12_655 112.01(2) ?
Al14 Al23 Al23 13 12_655 58.992(18) ?
Si6 Al23 Al23 5_545 12_655 59.325(17) ?
Al27 Al23 Al23 . 12_655 149.293(14) ?
Ru4 Al23 Al23 13 4 58.09(2) ?
Ru5 Al23 Al23 . 4 110.021(16) ?
Ru4 Al23 Al23 5_545 4 54.723(19) ?
Al24 Al23 Al23 16_545 4 83.77(3) ?
Al14 Al23 Al23 13 4 115.24(4) ?
Si6 Al23 Al23 5_545 4 148.424(19) ?
Al27 Al23 Al23 . 4 59.293(14) ?
Al23 Al23 Al23 12_655 4 90.0 ?
Ru4 Al23 Al28C 13 10_556 90.8(4) ?
Ru5 Al23 Al28C . 10_556 50.8(4) ?
Ru4 Al23 Al28C 5_545 10_556 123.1(7) ?
Al24 Al23 Al28C 16_545 10_556 93.8(6) ?
Al14 Al23 Al28C 13 10_556 103.3(7) ?
Si6 Al23 Al28C 5_545 10_556 138.2(7) ?
Al27 Al23 Al28C . 10_556 28.5(7) ?
Al23 Al23 Al28C 12_655 10_556 146.9(4) ?
Al23 Al23 Al28C 4 10_556 71.9(6) ?
Ru4 Al23 Al21 13 . 158.01(3) ?
Ru5 Al23 Al21 . . 54.62(2) ?
Ru4 Al23 Al21 5_545 . 104.25(3) ?
Al24 Al23 Al21 16_545 . 57.17(2) ?
Al14 Al23 Al21 13 . 103.50(3) ?
Si6 Al23 Al21 5_545 . 54.05(2) ?
Al27 Al23 Al21 . . 99.14(3) ?
Al23 Al23 Al21 12_655 . 106.01(2) ?
Al23 Al23 Al21 4 . 140.86(4) ?
Al28C Al23 Al21 10_556 . 105.4(4) ?
Ru4 Al23 Al22 13 . 112.68(3) ?
Ru5 Al23 Al22 . . 55.75(2) ?
Ru4 Al23 Al22 5_545 . 156.11(3) ?
Al24 Al23 Al22 16_545 . 109.38(3) ?
Al14 Al23 Al22 13 . 60.73(2) ?
Si6 Al23 Al22 5_545 . 58.86(2) ?
Al27 Al23 Al22 . . 98.94(3) ?
Al23 Al23 Al22 12_655 . 109.21(2) ?
Al23 Al23 Al22 4 . 149.15(4) ?
Al28C Al23 Al22 10_556 . 79.3(7) ?
Al21 Al23 Al22 . . 57.77(2) ?
Al28C Al24 Ru3 6_554 6_554 71.1(7) ?
Al28C Al24 Al16 6_554 . 144.5(3) ?
Ru3 Al24 Al16 6_554 . 129.42(4) ?
Al28C Al24 Al28B 6_554 6_554 13.5(6) ?
Ru3 Al24 Al28B 6_554 6_554 60.3(5) ?
Al16 Al24 Al28B . 6_554 144.0(2) ?
Al28C Al24 Al23 6_554 16 80.9(7) ?
Ru3 Al24 Al23 6_554 16 151.18(4) ?
Al16 Al24 Al23 . 16 72.20(4) ?
Al28B Al24 Al23 6_554 16 90.9(5) ?
Al28C Al24 Al21 6_554 16 122.4(8) ?
Ru3 Al24 Al21 6_554 16 136.11(3) ?
Al16 Al24 Al21 . 16 66.43(3) ?
Al28B Al24 Al21 6_554 16 135.6(5) ?
Al23 Al24 Al21 16 16 65.80(3) ?
Al28C Al24 Al25 6_554 . 82.2(8) ?
Ru3 Al24 Al25 6_554 . 58.88(2) ?
Al16 Al24 Al25 . . 86.60(4) ?
Al28B Al24 Al25 6_554 . 70.0(5) ?
Al23 Al24 Al25 16 . 111.61(3) ?
Al21 Al24 Al25 16 . 152.63(4) ?
Al28C Al24 Al24 6_554 12_655 55.8(3) ?
Ru3 Al24 Al24 6_554 12_655 56.826(17) ?
Al16 Al24 Al24 . 12_655 157.27(3) ?
Al28B Al24 Al24 6_554 12_655 58.6(2) ?
Al23 Al24 Al24 16 12_655 112.00(2) ?
Al21 Al24 Al24 16 12_655 94.28(2) ?
Al25 Al24 Al24 . 12_655 110.87(3) ?
Al28C Al24 Si10 6_554 5 112.9(4) ?
Ru3 Al24 Si10 6_554 5 58.14(3) ?
Al16 Al24 Si10 . 5 102.42(3) ?
Al28B Al24 Si10 6_554 5 109.2(3) ?
Al23 Al24 Si10 16 5 144.16(4) ?
Al21 Al24 Si10 16 5 79.43(4) ?
Al25 Al24 Si10 . 5 103.20(4) ?
Al24 Al24 Si10 12_655 5 60.455(15) ?
Al28C Al24 Ru4 6_554 . 92.4(3) ?
Ru3 Al24 Ru4 6_554 . 116.86(3) ?
Al16 Al24 Ru4 . . 53.47(3) ?
Al28B Al24 Ru4 6_554 . 90.57(19) ?
Al23 Al24 Ru4 16 . 56.57(2) ?
Al21 Al24 Ru4 16 . 104.72(3) ?
Al25 Al24 Ru4 . . 58.66(2) ?
Al24 Al24 Ru4 12_655 . 148.210(16) ?
Si10 Al24 Ru4 5 . 147.42(3) ?
Al28C Al24 Al19 6_554 . 128.9(8) ?
Ru3 Al24 Al19 6_554 . 61.31(3) ?
Al16 Al24 Al19 . . 69.38(4) ?
Al28B Al24 Al19 6_554 . 115.7(5) ?
Al23 Al24 Al19 16 . 140.66(4) ?
Al21 Al24 Al19 16 . 105.11(3) ?
Al25 Al24 Al19 . . 58.34(3) ?
Al24 Al24 Al19 12_655 . 106.70(3) ?
Si10 Al24 Al19 5 . 55.54(3) ?
Ru4 Al24 Al19 . . 92.85(3) ?
Al28C Al24 Ru5 6_554 5 68.3(8) ?
Ru3 Al24 Ru5 6_554 5 117.27(3) ?
Al16 Al24 Ru5 . 5 111.16(4) ?
Al28B Al24 Ru5 6_554 5 81.4(5) ?
Al23 Al24 Ru5 16 5 54.85(2) ?
Al21 Al24 Ru5 16 5 54.16(2) ?
Al25 Al24 Ru5 . 5 148.62(4) ?
Al24 Al24 Ru5 12_655 5 61.040(15) ?
Si10 Al24 Ru5 5 5 98.06(3) ?
Ru4 Al24 Ru5 . 5 110.63(2) ?
Al19 Al24 Ru5 . 5 151.32(3) ?
Si13 Al25 Al28A . 6_554 124.19(6) ?
Si13 Al25 Ru3 . 6_554 131.16(3) ?
Al28A Al25 Ru3 6_554 6_554 60.04(5) ?
Si13 Al25 Al14 . . 69.92(3) ?
Al28A Al25 Al14 6_554 . 84.62(5) ?
Ru3 Al25 Al14 6_554 . 144.54(4) ?
Si13 Al25 Al19 . . 107.28(4) ?
Al28A Al25 Al19 6_554 . 119.27(6) ?
Ru3 Al25 Al19 6_554 . 62.41(3) ?
Al14 Al25 Al19 . . 147.27(5) ?
Si13 Al25 Ru4 . . 110.10(3) ?
Al28A Al25 Ru4 6_554 . 92.85(5) ?
Ru3 Al25 Ru4 6_554 . 118.47(3) ?
Al14 Al25 Ru4 . . 56.01(2) ?
Al19 Al25 Ru4 . . 98.03(3) ?
Si13 Al25 Al24 . . 164.76(5) ?
Al28A Al25 Al24 6_554 . 70.66(5) ?
Ru3 Al25 Al24 6_554 . 56.71(2) ?
Al14 Al25 Al24 . . 111.40(4) ?
Al19 Al25 Al24 . . 62.90(3) ?
Ru4 Al25 Al24 . . 62.46(2) ?
Si13 Al25 Si17B . 6_554 94.5(4) ?
Al28A Al25 Si17B 6_554 6_554 42.9(5) ?
Ru3 Al25 Si17B 6_554 6_554 54.1(2) ?
Al14 Al25 Si17B . 6_554 102.6(3) ?
Al19 Al25 Si17B . 6_554 110.1(3) ?
Ru4 Al25 Si17B . 6_554 135.0(5) ?
Al24 Al25 Si17B . 6_554 99.8(3) ?
Si13 Al25 Ru9 . . 52.79(2) ?
Al28A Al25 Ru9 6_554 . 71.76(5) ?
Ru3 Al25 Ru9 6_554 . 110.61(3) ?
Al14 Al25 Ru9 . . 55.04(2) ?
Al19 Al25 Ru9 . . 149.49(4) ?
Ru4 Al25 Ru9 . . 110.23(3) ?
Al24 Al25 Ru9 . . 141.11(4) ?
Si17B Al25 Ru9 6_554 . 56.5(2) ?
Si13 Al25 Si18 . . 76.05(3) ?
Al28A Al25 Si18 6_554 . 105.43(6) ?
Ru3 Al25 Si18 6_554 . 58.55(3) ?
Al14 Al25 Si18 . . 143.89(4) ?
Al19 Al25 Si18 . . 55.73(3) ?
Ru4 Al25 Si18 . . 152.96(4) ?
Al24 Al25 Si18 . . 104.62(4) ?
Si17B Al25 Si18 6_554 . 68.0(5) ?
Ru9 Al25 Si18 . . 94.56(3) ?
Si26B Al26A Ru8 . . 56.5(4) ?
Si26B Al26A Ru2 . . 73.2(4) ?
Ru8 Al26A Ru2 . . 127.6(2) ?
Si26B Al26A Ru9 . . 101.8(4) ?
Ru8 Al26A Ru9 . . 125.89(10) ?
Ru2 Al26A Ru9 . . 74.86(4) ?
Si26B Al26A Si6 . 5_545 149.4(4) ?
Ru8 Al26A Si6 . 5_545 108.54(8) ?
Ru2 Al26A Si6 . 5_545 107.54(11) ?
Ru9 Al26A Si6 . 5_545 107.90(18) ?
Si26B Al26A Al17A . 6_554 92.8(4) ?
Ru8 Al26A Al17A . 6_554 66.69(7) ?
Ru2 Al26A Al17A . 6_554 134.59(9) ?
Ru9 Al26A Al17A . 6_554 65.89(6) ?
Si6 Al26A Al17A 5_545 6_554 105.56(15) ?
Si26B Al26A Al20 . . 12.3(4) ?
Ru8 Al26A Al20 . . 66.65(14) ?
Ru2 Al26A Al20 . . 61.85(11) ?
Ru9 Al26A Al20 . . 101.79(13) ?
Si6 Al26A Al20 5_545 . 144.43(8) ?
Al17A Al26A Al20 6_554 . 104.15(16) ?
Si26B Al26A Ru8 . 3_655 63.8(4) ?
Ru8 Al26A Ru8 . 3_655 7.31(7) ?
Ru2 Al26A Ru8 . 3_655 134.7(2) ?
Ru9 Al26A Ru8 . 3_655 126.28(8) ?
Si6 Al26A Ru8 5_545 3_655 102.45(8) ?
Al17A Al26A Ru8 6_554 3_655 63.79(7) ?
Al20 Al26A Ru8 . 3_655 73.95(14) ?
Si26B Al26A Al21 . . 100.9(4) ?
Ru8 Al26A Al21 . . 115.23(8) ?
Ru2 Al26A Al21 . . 57.85(3) ?
Ru9 Al26A Al21 . . 117.54(9) ?
Si6 Al26A Al21 5_545 . 58.88(8) ?
Al17A Al26A Al21 6_554 . 164.4(2) ?
Al20 Al26A Al21 . . 90.24(11) ?
Ru8 Al26A Al21 3_655 . 116.01(7) ?
Si26B Al26A Al26A . 12_655 117.3(4) ?
Ru8 Al26A Al26A . 12_655 60.96(12) ?
Ru2 Al26A Al26A . 12_655 165.22(9) ?
Ru9 Al26A Al26A . 12_655 110.82(8) ?
Si6 Al26A Al26A 5_545 12_655 57.95(3) ?
Al17A Al26A Al26A 6_554 12_655 58.02(7) ?
Al20 Al26A Al26A . 12_655 127.49(5) ?
Ru8 Al26A Al26A 3_655 12_655 53.64(11) ?
Al21 Al26A Al26A . 12_655 108.38(7) ?
Al26A Si26B Al20 . . 164.8(5) ?
Al26A Si26B Ru8 . . 112.4(4) ?
Al20 Si26B Ru8 . . 80.0(2) ?
Al26A Si26B Ru2 . . 95.3(4) ?
Al20 Si26B Ru2 . . 70.59(14) ?
Ru8 Si26B Ru2 . . 148.4(3) ?
Al26A Si26B Ru8 . 3_655 105.6(4) ?
Al20 Si26B Ru8 . 3_655 86.8(2) ?
Ru8 Si26B Ru8 . 3_655 6.87(7) ?
Ru2 Si26B Ru8 . 3_655 154.5(3) ?
Al26A Si26B Al17A . 6_554 76.3(4) ?
Al20 Si26B Al17A . 6_554 117.6(2) ?
Ru8 Si26B Al17A . 6_554 68.57(8) ?
Ru2 Si26B Al17A . 6_554 135.85(12) ?
Ru8 Si26B Al17A 3_655 6_554 65.16(8) ?
Al26A Si26B Ru9 . . 67.6(4) ?
Al20 Si26B Ru9 . . 111.86(15) ?
Ru8 Si26B Ru9 . . 129.86(10) ?
Ru2 Si26B Ru9 . . 73.78(8) ?
Ru8 Si26B Ru9 3_655 . 127.65(10) ?
Al17A Si26B Ru9 6_554 . 62.85(9) ?
Al26A Si26B Si13 . . 117.4(4) ?
Al20 Si26B Si13 . . 59.77(13) ?
Ru8 Si26B Si13 . . 117.9(2) ?
Ru2 Si26B Si13 . . 55.64(7) ?
Ru8 Si26B Si13 3_655 . 122.8(2) ?
Al17A Si26B Si13 6_554 . 89.50(8) ?
Ru9 Si26B Si13 . . 52.12(5) ?
Al26A Si26B Al21 . . 69.0(4) ?
Al20 Si26B Al21 . . 97.72(13) ?
Ru8 Si26B Al21 . . 118.41(9) ?
Ru2 Si26B Al21 . . 56.84(6) ?
Ru8 Si26B Al21 3_655 . 117.29(9) ?
Al17A Si26B Al21 6_554 . 144.5(3) ?
Ru9 Si26B Al21 . . 108.29(15) ?
Si13 Si26B Al21 . . 112.48(9) ?
Al26A Si26B Al12B . . 119.2(5) ?
Al20 Si26B Al12B . . 48.4(3) ?
Ru8 Si26B Al12B . . 96.0(4) ?
Ru2 Si26B Al12B . . 55.7(4) ?
Ru8 Si26B Al12B 3_655 . 100.4(4) ?
Al17A Si26B Al12B 6_554 . 162.3(4) ?
Ru9 Si26B Al12B . . 129.1(4) ?
Si13 Si26B Al12B . . 90.3(4) ?
Al21 Si26B Al12B . . 50.2(3) ?
Al28C Al27 Al28C 10_556 2_554 180(3) ?
Al28C Al27 Al28B 10_556 10_556 8.0(11) ?
Al28C Al27 Al28B 2_554 10_556 172.0(11) ?
Al28C Al27 Al28B 10_556 2_554 172.0(11) ?
Al28C Al27 Al28B 2_554 2_554 8.0(11) ?
Al28B Al27 Al28B 10_556 2_554 180.0(13) ?
Al28C Al27 Ru5 10_556 9 106.3(11) ?
Al28C Al27 Ru5 2_554 9 73.7(11) ?
Al28B Al27 Ru5 10_556 9 114.3(5) ?
Al28B Al27 Ru5 2_554 9 65.7(5) ?
Al28C Al27 Ru5 10_556 . 73.7(11) ?
Al28C Al27 Ru5 2_554 . 106.3(11) ?
Al28B Al27 Ru5 10_556 . 65.7(5) ?
Al28B Al27 Ru5 2_554 . 114.3(5) ?
Ru5 Al27 Ru5 9 . 180.0 ?
Al28C Al27 Al23 10_556 9 101.3(5) ?
Al28C Al27 Al23 2_554 9 78.7(5) ?
Al28B Al27 Al23 10_556 9 105.0(2) ?
Al28B Al27 Al23 2_554 9 75.0(2) ?
Ru5 Al27 Al23 9 9 59.495(14) ?
Ru5 Al27 Al23 . 9 120.505(14) ?
Al28C Al27 Al23 10_556 12 78.7(5) ?
Al28C Al27 Al23 2_554 12 101.3(5) ?
Al28B Al27 Al23 10_556 12 75.0(2) ?
Al28B Al27 Al23 2_554 12 105.0(2) ?
Ru5 Al27 Al23 9 12 120.505(14) ?
Ru5 Al27 Al23 . 12 59.495(14) ?
Al23 Al27 Al23 9 12 61.41(3) ?
Al28C Al27 Al23 10_556 4 101.3(5) ?
Al28C Al27 Al23 2_554 4 78.7(5) ?
Al28B Al27 Al23 10_556 4 105.0(2) ?
Al28B Al27 Al23 2_554 4 75.0(2) ?
Ru5 Al27 Al23 9 4 59.495(14) ?
Ru5 Al27 Al23 . 4 120.505(14) ?
Al23 Al27 Al23 9 4 118.59(3) ?
Al23 Al27 Al23 12 4 180.00(4) ?
Al28C Al27 Al23 10_556 . 78.7(5) ?
Al28C Al27 Al23 2_554 . 101.3(5) ?
Al28B Al27 Al23 10_556 . 75.0(2) ?
Al28B Al27 Al23 2_554 . 105.0(2) ?
Ru5 Al27 Al23 9 . 120.505(14) ?
Ru5 Al27 Al23 . . 59.495(14) ?
Al23 Al27 Al23 9 . 180.0 ?
Al23 Al27 Al23 12 . 118.59(3) ?
Al23 Al27 Al23 4 . 61.41(3) ?
Al28C Al27 Al28A 10_556 10_556 18.1(10) ?
Al28C Al27 Al28A 2_554 10_556 161.9(10) ?
Al28B Al27 Al28A 10_556 10_556 11.3(4) ?
Al28B Al27 Al28A 2_554 10_556 168.7(4) ?
Ru5 Al27 Al28A 9 10_556 122.36(4) ?
Ru5 Al27 Al28A . 10_556 57.64(4) ?
Al23 Al27 Al28A 9 10_556 115.61(5) ?
Al23 Al27 Al28A 12 10_556 78.24(5) ?
Al23 Al27 Al28A 4 10_556 101.76(5) ?
Al23 Al27 Al28A . 10_556 64.39(5) ?
Al28C Al27 Al28A 10_556 2_554 161.9(10) ?
Al28C Al27 Al28A 2_554 2_554 18.1(10) ?
Al28B Al27 Al28A 10_556 2_554 168.7(4) ?
Al28B Al27 Al28A 2_554 2_554 11.3(4) ?
Ru5 Al27 Al28A 9 2_554 57.64(4) ?
Ru5 Al27 Al28A . 2_554 122.36(4) ?
Al23 Al27 Al28A 9 2_554 64.39(5) ?
Al23 Al27 Al28A 12 2_554 101.76(5) ?
Al23 Al27 Al28A 4 2_554 78.24(5) ?
Al23 Al27 Al28A . 2_554 115.61(5) ?
Al28A Al27 Al28A 10_556 2_554 180.00(7) ?
Al28A Al28A Al28B 12 . 67.3(6) ?
Al28A Al28A Al28C 12 . 76.1(3) ?
Al28B Al28A Al28C . . 9.6(7) ?
Al28A Al28A Si17B 12 . 79.04(15) ?
Al28B Al28A Si17B . . 133.7(9) ?
Al28C Al28A Si17B . . 142.3(8) ?
Al28A Al28A Ru5 12 10_556 81.43(6) ?
Al28B Al28A Ru5 . 10_556 68.4(9) ?
Al28C Al28A Ru5 . 10_556 65.1(8) ?
Si17B Al28A Ru5 . 10_556 137.7(4) ?
Al28A Al28A Al17A 12 . 81.59(5) ?
Al28B Al28A Al17A . . 132.4(9) ?
Al28C Al28A Al17A . . 140.4(8) ?
Si17B Al28A Al17A . . 5.0(4) ?
Ru5 Al28A Al17A 10_556 . 142.71(9) ?
Al28A Al28A Al25 12 6 140.30(5) ?
Al28B Al28A Al25 . 6 113.0(7) ?
Al28C Al28A Al25 . 6 108.9(6) ?
Si17B Al28A Al25 . 6 74.4(3) ?
Ru5 Al28A Al25 10_556 6 137.33(10) ?
Al17A Al28A Al25 . 6 70.04(6) ?
Al28A Al28A Ru3 12 . 81.66(5) ?
Al28B Al28A Ru3 . . 80.5(9) ?
Al28C Al28A Ru3 . . 85.1(9) ?
Si17B Al28A Ru3 . . 63.5(4) ?
Ru5 Al28A Ru3 10_556 . 148.43(9) ?
Al17A Al28A Ru3 . . 59.38(5) ?
Al25 Al28A Ru3 6 . 60.26(5) ?
Al28A Al28A Al22 12 10_556 113.62(5) ?
Al28B Al28A Al22 . 10_556 127.4(10) ?
Al28C Al28A Al22 . 10_556 121.4(8) ?
Si17B Al28A Al22 . 10_556 94.4(3) ?
Ru5 Al28A Al22 10_556 10_556 60.36(4) ?
Al17A Al28A Al22 . 10_556 97.35(7) ?
Al25 Al28A Al22 6 10_556 97.47(8) ?
Ru3 Al28A Al22 . 10_556 151.18(9) ?
Al28A Al28A Al27 12 2 82.37(5) ?
Al28B Al28A Al27 . 2 23.5(9) ?
Al28C Al28A Al27 . 2 15.9(8) ?
Si17B Al28A Al27 . 2 157.0(2) ?
Ru5 Al28A Al27 10_556 2 50.81(4) ?
Al17A Al28A Al27 . 2 155.92(9) ?
Al25 Al28A Al27 6 2 113.47(8) ?
Ru3 Al28A Al27 . 2 100.54(6) ?
Al22 Al28A Al27 10_556 2 105.50(6) ?
Al28C Al28B Al28A . . 155.5(14) ?
Al28C Al28B Al28A . 12 155.5(14) ?
Al28A Al28B Al28A . 12 45.5(13) ?
Al28C Al28B Al27 . 2 18(2) ?
Al28A Al28B Al27 . 2 145.2(11) ?
Al28A Al28B Al27 12 2 145.2(11) ?
Al28C Al28B Ru5 . 10_556 82(3) ?
Al28A Al28B Ru5 . 10_556 88.9(10) ?
Al28A Al28B Ru5 12 10_556 88.9(10) ?
Al27 Al28B Ru5 2 10_556 64.0(6) ?
Al28C Al28B Ru3 . . 112(3) ?
Al28A Al28B Ru3 . . 78.0(11) ?
Al28A Al28B Ru3 12 . 78.0(11) ?
Al27 Al28B Ru3 2 . 130.2(10) ?
Ru5 Al28B Ru3 10_556 . 165.8(12) ?
Al28C Al28B Al24 . 6 66(2) ?
Al28A Al28B Al24 . 6 106.4(7) ?
Al28A Al28B Al24 12 6 133.2(14) ?
Al27 Al28B Al24 2 6 80.8(8) ?
Ru5 Al28B Al24 10_556 6 133.1(8) ?
Ru3 Al28B Al24 . 6 57.5(3) ?
Al28C Al28B Al24 . 15_456 66(2) ?
Al28A Al28B Al24 . 15_456 133.2(14) ?
Al28A Al28B Al24 12 15_456 106.4(7) ?
Al27 Al28B Al24 2 15_456 80.8(8) ?
Ru5 Al28B Al24 10_556 15_456 133.1(8) ?
Ru3 Al28B Al24 . 15_456 57.5(3) ?
Al24 Al28B Al24 6 15_456 62.9(4) ?
Al28C Al28B Si17B . . 167(3) ?
Al28A Al28B Si17B . . 31.4(8) ?
Al28A Al28B Si17B 12 . 31.4(8) ?
Al27 Al28B Si17B 2 . 175.2(9) ?
Ru5 Al28B Si17B 10_556 . 111.1(9) ?
Ru3 Al28B Si17B . . 54.6(6) ?
Al24 Al28B Si17B 6 . 103.3(6) ?
Al24 Al28B Si17B 15_456 . 103.3(6) ?
Al28C Al28B Al23 . 3 74.0(15) ?
Al28A Al28B Al23 . 3 119.0(11) ?
Al28A Al28B Al23 12 3 82.0(5) ?
Al27 Al28B Al23 2 3 65.0(4) ?
Ru5 Al28B Al23 10_556 3 56.2(3) ?
Ru3 Al28B Al23 . 3 126.0(3) ?
Al24 Al28B Al23 6 3 134.4(9) ?
Al24 Al28B Al23 15_456 3 81.8(3) ?
Si17B Al28B Al23 . 3 112.8(6) ?
Al28C Al28B Al23 . 10_556 74.0(15) ?
Al28A Al28B Al23 . 10_556 82.0(5) ?
Al28A Al28B Al23 12 10_556 119.0(11) ?
Al27 Al28B Al23 2 10_556 65.0(4) ?
Ru5 Al28B Al23 10_556 10_556 56.2(3) ?
Ru3 Al28B Al23 . 10_556 126.0(3) ?
Al24 Al28B Al23 6 10_556 81.8(3) ?
Al24 Al28B Al23 15_456 10_556 134.4(9) ?
Si17B Al28B Al23 . 10_556 112.8(6) ?
Al23 Al28B Al23 3 10_556 107.6(6) ?
Al28B Al28C Al27 . 2 154(4) ?
Al28B Al28C Al28A . . 14.9(8) ?
Al27 Al28C Al28A 2 . 146.0(16) ?
Al28B Al28C Al28A . 12 14.9(8) ?
Al27 Al28C Al28A 2 12 146.0(16) ?
Al28A Al28C Al28A . 12 27.7(7) ?
Al28B Al28C Ru5 . 10_556 83(3) ?
Al27 Al28C Ru5 2 10_556 71.5(10) ?
Al28A Al28C Ru5 . 10_556 77.5(11) ?
Al28A Al28C Ru5 12 10_556 77.5(11) ?
Al28B Al28C Al24 . 6 101(2) ?
Al27 Al28C Al24 2 6 100.7(14) ?
Al28A Al28C Al24 . 6 96.8(10) ?
Al28A Al28C Al24 12 6 112.8(14) ?
Ru5 Al28C Al24 10_556 6 145.4(4) ?
Al28B Al28C Al24 . 15_456 101(2) ?
Al27 Al28C Al24 2 15_456 100.7(14) ?
Al28A Al28C Al24 . 15_456 112.8(14) ?
Al28A Al28C Al24 12 15_456 96.8(10) ?
Ru5 Al28C Al24 10_556 15_456 145.4(4) ?
Al24 Al28C Al24 6 15_456 68.4(6) ?
Al28B Al28C Al28C . 9_556 154(4) ?
Al27 Al28C Al28C 2 9_556 0.0(8) ?
Al28A Al28C Al28C . 9_556 146.0(16) ?
Al28A Al28C Al28C 12 9_556 146.0(16) ?
Ru5 Al28C Al28C 10_556 9_556 71.5(10) ?
Al24 Al28C Al28C 6 9_556 100.7(14) ?
Al24 Al28C Al28C 15_456 9_556 100.7(14) ?
Al28B Al28C Al23 . 3 93.7(16) ?
Al27 Al28C Al23 2 3 72.8(7) ?
Al28A Al28C Al23 . 3 102.4(11) ?
Al28A Al28C Al23 12 3 79.2(6) ?
Ru5 Al28C Al23 10_556 3 58.0(4) ?
Al24 Al28C Al23 6 3 153.6(10) ?
Al24 Al28C Al23 15_456 3 87.4(2) ?
Al28C Al28C Al23 9_556 3 72.8(7) ?
Al28B Al28C Al23 . 10_556 93.7(16) ?
Al27 Al28C Al23 2 10_556 72.8(7) ?
Al28A Al28C Al23 . 10_556 79.2(6) ?
Al28A Al28C Al23 12 10_556 102.4(11) ?
Ru5 Al28C Al23 10_556 10_556 58.0(4) ?
Al24 Al28C Al23 6 10_556 87.4(2) ?
Al24 Al28C Al23 15_456 10_556 153.6(10) ?
Al28C Al28C Al23 9_556 10_556 72.8(7) ?
Al23 Al28C Al23 3 10_556 113.7(8) ?
Al28B Al28C Ru3 . . 56(3) ?
Al27 Al28C Ru3 2 . 149.8(17) ?
Al28A Al28C Ru3 . . 62.5(10) ?
Al28A Al28C Ru3 12 . 62.5(10) ?
Ru5 Al28C Ru3 10_556 . 138.7(15) ?
Al24 Al28C Ru3 6 . 55.5(5) ?
Al24 Al28C Ru3 15_456 . 55.5(5) ?
Al28C Al28C Ru3 9_556 . 149.8(17) ?
Al23 Al28C Ru3 3 . 119.1(7) ?
Al23 Al28C Ru3 10_556 . 119.1(7) ?
Al28B Al28C Ru5 . 2 159(3) ?
Al27 Al28C Ru5 2 2 47.4(10) ?
Al28A Al28C Ru5 . 2 158.9(10) ?
Al28A Al28C Ru5 12 2 158.9(10) ?
Ru5 Al28C Ru5 10_556 2 118.9(13) ?
Al24 Al28C Ru5 6 2 62.1(7) ?
Al24 Al28C Ru5 15_456 2 62.1(7) ?
Al28C Al28C Ru5 9_556 2 47.4(10) ?
Al23 Al28C Ru5 3 2 97.9(8) ?
Al23 Al28C Ru5 10_556 2 97.9(8) ?
Ru3 Al28C Ru5 . 2 102.3(7) ?

loop_
_geom_bond_atom_site_label_1
_geom_bond_atom_site_label_2
_geom_bond_site_symmetry_2
_geom_bond_distance
_geom_bond_publ_flag
Ru1 Si13 . 2.4228(9) ?
Ru1 Si13 10_556 2.4228(9) ?
Ru1 Si18 . 2.5255(10) ?
Ru1 Al18 3 2.5255(10) ?
Ru1 Al19 . 2.6055(11) ?
Ru1 Al19 3 2.6056(10) ?
Ru1 Al20 3 2.8218(19) ?
Ru1 Al20 . 2.8218(19) ?
Ru1 Al25 . 2.8750(10) ?
Ru1 Al25 10_556 2.8750(10) ?
Ru1 Al25 12 2.8750(10) ?
Ru2 Si26B . 2.427(3) ?
Ru2 Si26B 12 2.427(3) ?
Ru2 Si13 . 2.4571(8) ?
Ru2 Al12B . 2.515(9) ?
Ru2 Al12B 3 2.515(9) ?
Ru2 Al21 12 2.5221(7) ?
Ru2 Al21 . 2.5222(7) ?
Ru2 Al26A 12 2.524(2) ?
Ru2 Al26A . 2.524(2) ?
Ru2 Al22 . 2.6349(7) ?
Ru3 Si17B . 2.469(11) ?
Ru3 Al24 15_456 2.5456(7) ?
Ru3 Al24 6 2.5456(7) ?
Ru3 Al17A . 2.5668(13) ?
Ru3 Al28A 12 2.6011(18) ?
Ru3 Al28A . 2.6011(18) ?
Ru3 Al25 15_456 2.6069(8) ?
Ru3 Al25 6 2.6069(8) ?
Ru3 Si10 9_556 2.6207(11) ?
Ru3 Al28B . 2.623(18) ?
Ru3 Al18 13_556 2.6662(9) ?
Ru3 Al18 15_456 2.6662(9) ?
Ru4 Al16 . 2.4671(11) ?
Ru4 Al23 8_455 2.5271(7) ?
Ru4 Al23 13 2.5271(7) ?
Ru4 Al14 . 2.5361(9) ?
Ru4 Al23 16 2.6278(7) ?
Ru4 Al23 5_455 2.6278(7) ?
Ru4 Al25 12 2.7401(8) ?
Ru4 Al25 . 2.7402(8) ?
Ru4 Al24 . 2.8446(8) ?
Ru4 Al24 12 2.8446(8) ?
Ru5 Al27 . 2.3207(2) ?
Ru5 Al28C 10_556 2.35(2) ?
Ru5 Al28B 10_556 2.352(16) ?
Ru5 Al28A 3 2.5293(18) ?
Ru5 Al28A 10_556 2.5293(18) ?
Ru5 Al21 . 2.5429(7) ?
Ru5 Al21 12 2.5429(7) ?
Ru5 Al23 12 2.5708(7) ?
Ru5 Al23 . 2.5708(7) ?
Ru5 Al22 . 2.5988(7) ?
Si6 Al26A 16 2.583(5) ?
Si6 Al26A 5_455 2.583(5) ?
Si6 Al21 16 2.5898(8) ?
Si6 Al21 5_455 2.5898(8) ?
Si6 Al14 9_565 2.6404(12) ?
Si6 Al23 5_455 2.7613(9) ?
Si6 Al23 16 2.7613(9) ?
Si6 Al15 2_564 2.7990(12) ?
Si6 Al22 5_455 2.8073(9) ?
Si6 Al22 16 2.8073(9) ?
Si6 Al16 . 2.9037(15) ?
Ru7A Al21 . 2.460(3) ?
Ru7A Al21 10_556 2.460(3) ?
Ru7A Si10 . 2.465(2) ?
Ru7A Al16 14_546 2.486(3) ?
Ru7A Al16 5_545 2.486(3) ?
Ru7A Al11 5_545 2.5774(16) ?
Ru7A Al19 7_545 2.586(4) ?
Ru7A Al12B . 2.74(2) ?
Ru7A Al12A . 2.832(5) ?
Ru7A Al24 16_545 2.9086(11) ?
Ru7B Al16 14_546 2.355(14) ?
Ru7B Al16 5_545 2.355(14) ?
Ru7B Al19 7_545 2.440(18) ?
Ru7B Si10 . 2.543(13) ?
Ru7B Al21 . 2.583(15) ?
Ru7B Al21 10_556 2.583(15) ?
Ru7B Al11 5_545 2.604(11) ?
Ru7B Al24 16_545 2.890(6) ?
Ru7B Al24 7_545 2.890(6) ?
Ru7B Ru7B 3_655 2.93(4) ?
Ru8 Ru8 3_655 0.384(4) ?
Ru8 Si26B 10_556 2.191(4) ?
Ru8 Si26B . 2.191(4) ?
Ru8 Si18 . 2.4257(13) ?
Ru8 Al26A . 2.428(3) ?
Ru8 Al26A 10_556 2.428(3) ?
Ru8 Si26B 3_655 2.455(3) ?
Ru8 Si26B 12_655 2.455(3) ?
Ru8 Al11 5_545 2.5478(14) ?
Ru8 Al18 3_655 2.6254(15) ?
Ru8 Al26A 3_655 2.636(3) ?
Ru9 Si13 . 2.4102(7) ?
Ru9 Al22 13 2.5287(7) ?
Ru9 Al14 . 2.5320(7) ?
Ru9 Al26A . 2.5415(17) ?
Ru9 Al15 6_554 2.5526(5) ?
Ru9 Al15 10_556 2.6130(8) ?
Ru9 Al22 . 2.6343(7) ?
Ru9 Si17B 6_554 2.662(6) ?
Ru9 Si26B . 2.690(3) ?
Ru9 Al17A 6_554 2.7899(10) ?
Si10 Al19 5_445 2.6487(13) ?
Si10 Al19 7_545 2.6487(13) ?
Si10 Al24 5_445 2.8248(7) ?
Si10 Al24 7_545 2.8248(7) ?
Si10 Al24 16_545 2.8248(7) ?
Si10 Al24 14_446 2.8248(7) ?
Al12A Al12B 3 0.74(3) ?
Al12A Al12B . 0.74(3) ?
Al12A Al21 12 2.6080(9) ?
Al12A Al21 10_556 2.6080(9) ?
Al12A Al21 3 2.6080(9) ?
Al12A Al21 . 2.6080(9) ?
Al12A Al20 . 2.724(3) ?
Al12A Al20 3 2.724(3) ?
Al12B Al12B 3 1.20(5) ?
Al12B Al20 . 2.17(2) ?
Al12B Al21 10_556 2.423(11) ?
Al12B Al21 . 2.423(11) ?
Al12B Al20 3 2.595(19) ?
Al12B Si26B 10_556 2.89(2) ?
Al12B Si26B . 2.89(2) ?
Si13 Al20 3 2.5183(14) ?
Si13 Al20 . 2.5183(14) ?
Si13 Al25 . 2.5897(10) ?
Si13 Al25 12 2.5898(10) ?
Si13 Si26B . 2.793(4) ?
Si13 Si26B 12 2.793(4) ?
Al14 Al25 . 2.6585(11) ?
Al14 Al25 12 2.6585(11) ?
Al14 Al23 13 2.7345(10) ?
Al14 Al23 8_455 2.7345(10) ?
Al14 Al15 10_556 2.7624(13) ?
Al14 Al22 8_455 2.8756(9) ?
Al14 Al22 13 2.8756(9) ?
Al15 Si17B . 2.538(12) ?
Al15 Al17A . 2.6774(16) ?
Al15 Al22 3 2.8634(11) ?
Al15 Al22 10_556 2.8634(11) ?
Al15 Al22 6 2.8818(9) ?
Al15 Al22 15_456 2.8818(9) ?
Al16 Al24 . 2.6216(8) ?
Al16 Al24 12 2.6216(8) ?
Al16 Al21 16 2.9146(11) ?
Al16 Al21 5_455 2.9146(11) ?
Al17A Si17B . 0.63(2) ?
Al17A Al28A 12 2.581(3) ?
Al17A Al28A . 2.581(3) ?
Al17A Al26A 6 2.588(2) ?
Al17A Al26A 15_456 2.588(2) ?
Al17A Si26B 6 2.661(3) ?
Al17A Si26B 15_456 2.661(3) ?
Al17A Al18 13_556 2.7577(18) ?
Al17A Al18 15_456 2.7577(18) ?
Si17B Al28A 12 1.98(2) ?
Si17B Al28A . 1.98(2) ?
Si17B Al28B . 2.75(4) ?
Si17B Al25 15_456 2.808(7) ?
Si17B Al25 6 2.808(7) ?
Si18 Al19 . 2.6026(14) ?
Si18 Al25 . 2.8305(10) ?
Si18 Al25 10_556 2.8305(9) ?
Si18 Al20 . 2.837(2) ?
Al19 Al25 10_556 2.7344(10) ?
Al19 Al25 . 2.7344(10) ?
Al19 Al24 . 2.8599(9) ?
Al19 Al24 10_556 2.8599(9) ?
Al20 Al20 3 1.696(4) ?
Al20 Si26B 10_556 2.127(7) ?
Al20 Si26B . 2.127(7) ?
Al20 Al26A . 2.616(6) ?
Al20 Al26A 10_556 2.616(6) ?
Al21 Al26A . 2.6828(18) ?
Al21 Al24 16_545 2.6980(10) ?
Al21 Si26B . 2.822(3) ?
Al21 Al22 . 2.8362(10) ?
Al22 Al28A 10_556 2.637(2) ?
Al22 Al26A . 2.791(4) ?
Al22 Al22 12 2.8673(15) ?
Al23 Al24 16_545 2.6935(10) ?
Al23 Al27 . 2.7939(7) ?
Al23 Al23 12_655 2.8174(15) ?
Al23 Al23 4 2.8534(13) ?
Al23 Al28C 10_556 2.868(13) ?
Al24 Al28C 6_554 2.48(2) ?
Al24 Al28B 6_554 2.670(16) ?
Al24 Al25 . 2.7467(10) ?
Al24 Al24 12_655 2.7858(15) ?
Al25 Al28A 6_554 2.592(2) ?
Al26A Si26B . 0.503(2) ?
Al26A Al26A 12_655 2.741(6) ?
Al27 Al28C 10_556 1.40(3) ?
Al27 Al28C 2_554 1.40(3) ?
Al27 Al28B 10_556 1.98(3) ?
Al27 Al28B 2_554 1.98(3) ?
Al27 Al28A 10_556 2.8403(19) ?
Al27 Al28A 2_554 2.8403(19) ?
Al28A Al28A 12 0.754(5) ?
Al28A Al28B . 0.98(2) ?
Al28A Al28C . 1.57(4) ?
Al28B Al28C . 0.63(2) ?
Al28C Al28C 9_556 2.79(7) ?

_cod_database_fobs_code 2312358
